data_4108899
loop_
_publ_author_name
'Robert D. Kennedy'
'Alexander L. Ayzner'
'Darcy D. Wanger'
'Christopher T Day'
'Merissa Halim'
'Saeed I. Khan'
'Sarah H. Tolbert'
'Benjamin J. Schwartz'
'Yves Rubin'

_publ_section_title
;
 Self-Assembling Fullerenes for Improved Bulk-Heterojunction Photovoltaic
 Devices
;
_journal_name_full 'Journal of the American Chemical Society'
_journal_page_first 17290
_journal_page_last 17292
_journal_paper_doi 10.1021/ja807627u
_journal_volume 130
_journal_year 2008
_chemical_formula_moiety 'C95 H35, C6 H4 Cl2 '
_chemical_formula_sum 'C101 H39 Cl2'
_chemical_formula_weight 1323.22
_chemical_name_systematic
; 
 ? 
;
_space_group_IT_number 14
_symmetry_cell_setting monoclinic
_symmetry_space_group_name_Hall '-P 2ybc'
_symmetry_space_group_name_H-M 'P 1 21/c 1'
_atom_sites_solution_hydrogens geom
_atom_sites_solution_primary direct
_atom_sites_solution_secondary difmap
_audit_creation_method SHELXL-97
_cell_angle_alpha 90.00
_cell_angle_beta 93.1690(10)
_cell_angle_gamma 90.00
_cell_formula_units_Z 8
_cell_length_a 16.5493(16)
_cell_length_b 18.5294(18)
_cell_length_c 38.904(4)
_cell_measurement_reflns_used 9970
_cell_measurement_temperature 100(2)
_cell_measurement_theta_max 29.59
_cell_measurement_theta_min 3.86
_cell_volume 11912(2)
_computing_cell_refinement 'Bruker SMART APEX11'
_computing_data_collection 'Bruker SMART APEX11'
_computing_data_reduction 'Bruker SAINT'
_computing_molecular_graphics 'Bruker SHELXTL'
_computing_publication_material 'Bruker SHELXTL'
_computing_structure_refinement 'SHELXL-97 (Sheldrick, 1997)'
_computing_structure_solution 'SHELXS-97 (Sheldrick, 1990)'
_diffrn_ambient_temperature 100(2)
_diffrn_measured_fraction_theta_full 0.980
_diffrn_measured_fraction_theta_max 0.979
_diffrn_measurement_device_type 'CCD area detector'
_diffrn_measurement_method 'phi and omega scans'
_diffrn_radiation_monochromator graphite
_diffrn_radiation_source 'fine-focus sealed tube'
_diffrn_radiation_type MoK\a
_diffrn_radiation_wavelength 0.71073
_diffrn_reflns_av_R_equivalents 0.0386
_diffrn_reflns_av_sigmaI/netI 0.0431
_diffrn_reflns_limit_h_max 22
_diffrn_reflns_limit_h_min -22
_diffrn_reflns_limit_k_max 25
_diffrn_reflns_limit_k_min -25
_diffrn_reflns_limit_l_max 54
_diffrn_reflns_limit_l_min -54
_diffrn_reflns_number 115633
_diffrn_reflns_theta_full 28.00
_diffrn_reflns_theta_max 29.98
_diffrn_reflns_theta_min 3.84
_exptl_absorpt_coefficient_mu 0.171
_exptl_absorpt_correction_T_max 0.9831
_exptl_absorpt_correction_T_min 0.9012
_exptl_absorpt_correction_type multi-scan
_exptl_absorpt_process_details 'Sadabs (Bruker)'
_exptl_crystal_colour red
_exptl_crystal_density_diffrn 1.476
_exptl_crystal_description block
_exptl_crystal_F_000 5432
_exptl_crystal_size_max 0.50
_exptl_crystal_size_mid 0.30
_exptl_crystal_size_min 0.10
_refine_diff_density_max 1.062
_refine_diff_density_min -1.088
_refine_diff_density_rms 0.095
_refine_ls_extinction_method none
_refine_ls_goodness_of_fit_ref 1.032
_refine_ls_hydrogen_treatment constr
_refine_ls_matrix_type full
_refine_ls_number_parameters 1796
_refine_ls_number_reflns 33975
_refine_ls_number_restraints 6
_refine_ls_restrained_S_all 1.033
_refine_ls_R_factor_all 0.1102
_refine_ls_R_factor_gt 0.0794
_refine_ls_shift/su_max 0.009
_refine_ls_shift/su_mean 0.000
_refine_ls_structure_factor_coef Fsqd
_refine_ls_weighting_details 'calc w=1/[\s^2^(Fo^2^)+(0.1260P)^2^+16.3070P] where P=(Fo^2^+2Fc^2^)/3'
_refine_ls_weighting_scheme calc
_refine_ls_wR_factor_gt 0.2140
_refine_ls_wR_factor_ref 0.2387
_reflns_number_gt 24109
_reflns_number_total 33975
_reflns_threshold_expression >2sigma(I)
_cod_data_source_file ja807627u_si_005.cif
_cod_data_source_block yr1607bs
_cod_original_sg_symbol_H-M 'P 21/c '
_cod_database_code 4108899

loop_
_symmetry_equiv_pos_as_xyz
'x, y, z'
'-x, y+1/2, -z+1/2'
'-x, -y, -z'
'x, -y-1/2, z-1/2'

loop_
_atom_site_label
_atom_site_type_symbol
_atom_site_fract_x
_atom_site_fract_y
_atom_site_fract_z
_atom_site_U_iso_or_equiv
_atom_site_adp_type
_atom_site_occupancy
_atom_site_symmetry_multiplicity
_atom_site_calc_flag
_atom_site_refinement_flags
_atom_site_disorder_assembly
_atom_site_disorder_group
C1 C 0.32624(18) 0.80877(13) 0.53893(6) 0.0246(5) Uani 1 1 d . . .
C2 C 0.34557(16) 0.79551(13) 0.50315(6) 0.0204(5) Uani 1 1 d . . .
C3 C 0.34800(15) 0.72095(12) 0.49772(6) 0.0188(4) Uani 1 1 d . . .
C4 C 0.33383(18) 0.68492(13) 0.52971(6) 0.0253(5) Uani 1 1 d . . .
C5 C 0.32323(17) 0.73876(13) 0.55529(6) 0.0231(5) Uani 1 1 d . . .
C6 C 0.34013(14) 0.72679(13) 0.59358(6) 0.0182(4) Uani 1 1 d . . .
C7 C 0.39807(15) 0.66157(12) 0.59768(6) 0.0181(4) Uani 1 1 d . . .
C8 C 0.40715(15) 0.60950(12) 0.57290(6) 0.0182(4) Uani 1 1 d . . .
C9 C 0.36043(15) 0.60858(12) 0.53764(6) 0.0179(4) Uani 1 1 d . . .
C10 C 0.42926(15) 0.59070(12) 0.51393(6) 0.0189(4) Uani 1 1 d . . .
C11 C 0.44088(15) 0.62434(12) 0.48302(6) 0.0179(4) Uani 1 1 d . . .
C12 C 0.38740(15) 0.68553(12) 0.46787(5) 0.0177(4) Uani 1 1 d . . .
C13 C 0.45255(15) 0.73836(12) 0.45635(5) 0.0172(4) Uani 1 1 d . . .
C14 C 0.45054(14) 0.81173(12) 0.46163(5) 0.0165(4) Uani 1 1 d . . .
C15 C 0.38342(14) 0.85071(12) 0.48039(6) 0.0160(4) Uani 1 1 d . . .
C16 C 0.43517(14) 0.90088(12) 0.50416(6) 0.0166(4) Uani 1 1 d . . .
C17 C 0.42219(14) 0.91200(12) 0.53844(6) 0.0169(4) Uani 1 1 d . . .
C18 C 0.35454(14) 0.87675(12) 0.55816(6) 0.0164(4) Uani 1 1 d . . .
C19 C 0.40279(14) 0.85386(12) 0.59133(6) 0.0174(4) Uani 1 1 d . . .
C20 C 0.39638(14) 0.78776(12) 0.60677(6) 0.0171(4) Uani 1 1 d . . .
C21 C 0.46545(15) 0.75786(12) 0.62586(5) 0.0180(4) Uani 1 1 d . . .
C22 C 0.46638(15) 0.68058(12) 0.62011(5) 0.0177(4) Uani 1 1 d . . .
C23 C 0.54048(16) 0.64467(13) 0.61896(6) 0.0196(4) Uani 1 1 d . . .
C24 C 0.54932(16) 0.59007(12) 0.59318(6) 0.0204(5) Uani 1 1 d . . .
C25 C 0.48423(15) 0.57479(12) 0.57027(6) 0.0190(4) Uani 1 1 d . . .
C26 C 0.49751(16) 0.56322(12) 0.53410(6) 0.0187(4) Uani 1 1 d . . .
C27 C 0.57541(16) 0.56688(12) 0.52251(6) 0.0199(5) Uani 1 1 d . . .
C28 C 0.58784(16) 0.60225(12) 0.49034(6) 0.0202(5) Uani 1 1 d . . .
C29 C 0.52139(15) 0.63191(12) 0.47171(6) 0.0189(4) Uani 1 1 d . . .
C30 C 0.52843(15) 0.70150(12) 0.45521(5) 0.0178(4) Uani 1 1 d . . .
C31 C 0.60137(15) 0.73916(13) 0.45815(6) 0.0187(4) Uani 1 1 d . . .
C32 C 0.59980(15) 0.81582(13) 0.46387(6) 0.0188(4) Uani 1 1 d . . .
C33 C 0.52514(14) 0.85031(12) 0.46651(6) 0.0166(4) Uani 1 1 d . . .
C34 C 0.51575(14) 0.90502(12) 0.49253(6) 0.0173(4) Uani 1 1 d . . .
C35 C 0.58137(15) 0.92368(12) 0.51478(6) 0.0187(4) Uani 1 1 d . . .
C36 C 0.56827(15) 0.93579(12) 0.55057(6) 0.0192(4) Uani 1 1 d . . .
C37 C 0.49015(15) 0.92830(12) 0.56194(6) 0.0174(4) Uani 1 1 d . . .
C38 C 0.47811(15) 0.89234(12) 0.59422(6) 0.0178(4) Uani 1 1 d . . .
C39 C 0.54421(15) 0.86536(12) 0.61401(6) 0.0189(4) Uani 1 1 d . . .
C40 C 0.53746(15) 0.79623(13) 0.63030(6) 0.0190(4) Uani 1 1 d . . .
C41 C 0.61409(15) 0.75895(13) 0.62831(6) 0.0205(5) Uani 1 1 d . . .
C42 C 0.61540(15) 0.68465(13) 0.62278(6) 0.0203(5) Uani 1 1 d . . .
C43 C 0.67147(15) 0.65436(13) 0.59929(6) 0.0220(5) Uani 1 1 d . . .
C44 C 0.63043(16) 0.59563(13) 0.58098(6) 0.0216(5) Uani 1 1 d . . .
C45 C 0.64331(16) 0.58433(13) 0.54631(6) 0.0213(5) Uani 1 1 d . . .
C46 C 0.69730(15) 0.63126(14) 0.52848(6) 0.0225(5) Uani 1 1 d . . .
C47 C 0.66332(15) 0.64214(13) 0.49383(6) 0.0210(5) Uani 1 1 d . . .
C48 C 0.67004(15) 0.70906(13) 0.47806(6) 0.0210(5) Uani 1 1 d . . .
C49 C 0.71118(15) 0.76807(13) 0.49634(6) 0.0216(5) Uani 1 1 d . . .
C50 C 0.74397(15) 0.75776(14) 0.52970(7) 0.0234(5) Uani 1 1 d . . .
C51 C 0.73698(15) 0.68773(14) 0.54617(7) 0.0236(5) Uani 1 1 d . . .
C52 C 0.72390(15) 0.69953(14) 0.58224(7) 0.0238(5) Uani 1 1 d . . .
C53 C 0.72201(15) 0.77680(14) 0.58821(7) 0.0236(5) Uani 1 1 d . . .
C54 C 0.66794(15) 0.80567(14) 0.61060(6) 0.0224(5) Uani 1 1 d . . .
C55 C 0.62474(15) 0.87189(13) 0.60176(6) 0.0213(5) Uani 1 1 d . . .
C56 C 0.63672(15) 0.90662(13) 0.57082(6) 0.0208(5) Uani 1 1 d . . .
C57 C 0.69233(15) 0.87618(13) 0.54734(6) 0.0217(5) Uani 1 1 d . . .
C58 C 0.73463(15) 0.81259(14) 0.55566(7) 0.0232(5) Uani 1 1 d . . .
C59 C 0.65818(14) 0.88701(12) 0.51248(6) 0.0191(4) Uani 1 1 d . . .
C60 C 0.66731(15) 0.83398(13) 0.48761(6) 0.0203(5) Uani 1 1 d . . .
C61 C 0.29135(15) 0.55369(12) 0.53425(6) 0.0188(4) Uani 1 1 d . . .
C62 C 0.27107(17) 0.50991(14) 0.56156(7) 0.0252(5) Uani 1 1 d . . .
H62 H 0.3007 0.5132 0.5831 0.030 Uiso 1 1 calc R . .
C63 C 0.20693(18) 0.46120(15) 0.55711(8) 0.0311(6) Uani 1 1 d . . .
H63 H 0.1932 0.4311 0.5757 0.037 Uiso 1 1 calc R . .
C64 C 0.16331(18) 0.45658(16) 0.52586(8) 0.0326(6) Uani 1 1 d . . .
H64 H 0.1192 0.4239 0.5232 0.039 Uiso 1 1 calc R . .
C65 C 0.18360(18) 0.49960(15) 0.49814(8) 0.0303(6) Uani 1 1 d . . .
C66 C 0.24798(17) 0.54680(14) 0.50273(7) 0.0259(5) Uani 1 1 d . . .
H66 H 0.2631 0.5753 0.4838 0.031 Uiso 1 1 calc R . .
C67 C 0.1371(2) 0.4946(2) 0.46373(9) 0.0458(8) Uani 1 1 d . . .
H67A H 0.1662 0.5211 0.4464 0.069 Uiso 1 1 calc R . .
H67B H 0.0832 0.5157 0.4655 0.069 Uiso 1 1 calc R . .
H67C H 0.1318 0.4439 0.4569 0.069 Uiso 1 1 calc R . .
C68 C 0.26415(15) 0.72006(13) 0.61418(6) 0.0199(4) Uani 1 1 d . . .
C69 C 0.19745(17) 0.68180(16) 0.60087(8) 0.0297(6) Uani 1 1 d . . .
H69 H 0.1992 0.6580 0.5793 0.036 Uiso 1 1 calc R . .
C70 C 0.12821(18) 0.67859(18) 0.61932(9) 0.0379(7) Uani 1 1 d . . .
H70 H 0.0825 0.6523 0.6103 0.046 Uiso 1 1 calc R . .
C71 C 0.12481(18) 0.71301(17) 0.65065(8) 0.0342(6) Uani 1 1 d . . .
H71 H 0.0764 0.7109 0.6627 0.041 Uiso 1 1 calc R . .
C72 C 0.19106(19) 0.75067(18) 0.66486(8) 0.0342(6) Uani 1 1 d . . .
C73 C 0.26081(18) 0.75327(16) 0.64621(7) 0.0293(6) Uani 1 1 d . . .
H73 H 0.3070 0.7783 0.6556 0.035 Uiso 1 1 calc R . .
C74 C 0.1890(3) 0.7880(3) 0.69937(10) 0.0585(11) Uani 1 1 d . . .
H74A H 0.2143 0.7570 0.7173 0.088 Uiso 1 1 calc R . .
H74B H 0.1327 0.7975 0.7045 0.088 Uiso 1 1 calc R . .
H74C H 0.2186 0.8337 0.6986 0.088 Uiso 1 1 calc R . .
C75 C 0.28477(14) 0.92745(12) 0.56600(6) 0.0168(4) Uani 1 1 d . . .
C76 C 0.28767(15) 1.00090(13) 0.55846(7) 0.0220(5) Uani 1 1 d . . .
H76 H 0.3341 1.0209 0.5488 0.026 Uiso 1 1 calc R . .
C77 C 0.22211(17) 1.04481(14) 0.56519(7) 0.0263(5) Uani 1 1 d . . .
H77 H 0.2237 1.0946 0.5595 0.032 Uiso 1 1 calc R . .
C78 C 0.15511(17) 1.01726(15) 0.57989(7) 0.0279(5) Uani 1 1 d . . .
H78 H 0.1108 1.0479 0.5841 0.033 Uiso 1 1 calc R . .
C79 C 0.15207(17) 0.94435(16) 0.58860(8) 0.0306(6) Uani 1 1 d . . .
C80 C 0.21716(16) 0.90016(14) 0.58117(7) 0.0252(5) Uani 1 1 d . . .
H80 H 0.2152 0.8502 0.5866 0.030 Uiso 1 1 calc R . .
C81 C 0.0802(2) 0.9132(2) 0.60596(12) 0.0554(11) Uani 1 1 d . . .
H81A H 0.0843 0.9253 0.6305 0.083 Uiso 1 1 calc R . .
H81B H 0.0796 0.8606 0.6032 0.083 Uiso 1 1 calc R . .
H81C H 0.0301 0.9336 0.5954 0.083 Uiso 1 1 calc R . .
C82 C 0.32028(14) 0.88981(12) 0.45696(6) 0.0181(4) Uani 1 1 d . . .
C83 C 0.31569(16) 0.87860(16) 0.42162(6) 0.0267(5) Uani 1 1 d . . .
H83 H 0.3536 0.8481 0.4113 0.032 Uiso 1 1 calc R . .
C84 C 0.25463(18) 0.91273(18) 0.40133(7) 0.0335(6) Uani 1 1 d . . .
H84 H 0.2515 0.9056 0.3771 0.040 Uiso 1 1 calc R . .
C85 C 0.19906(18) 0.95650(16) 0.41610(8) 0.0327(6) Uani 1 1 d . . .
H85 H 0.1579 0.9792 0.4019 0.039 Uiso 1 1 calc R . .
C86 C 0.20226(16) 0.96803(14) 0.45143(8) 0.0285(6) Uani 1 1 d . . .
C87 C 0.26375(16) 0.93458(13) 0.47140(7) 0.0240(5) Uani 1 1 d . . .
H87 H 0.2672 0.9425 0.4956 0.029 Uiso 1 1 calc R . .
C88 C 0.1414(2) 1.01597(18) 0.46759(11) 0.0451(8) Uani 1 1 d . . .
H88A H 0.1502 1.0146 0.4927 0.068 Uiso 1 1 calc R . .
H88B H 0.0866 0.9989 0.4611 0.068 Uiso 1 1 calc R . .
H88C H 0.1477 1.0656 0.4595 0.068 Uiso 1 1 calc R . .
C89 C 0.33130(16) 0.66388(13) 0.43698(6) 0.0215(5) Uani 1 1 d . . .
C90 C 0.25482(18) 0.69384(16) 0.43191(7) 0.0296(6) Uani 1 1 d . . .
H90 H 0.2353 0.7265 0.4484 0.036 Uiso 1 1 calc R . .
C91 C 0.2066(2) 0.67595(18) 0.40254(8) 0.0390(7) Uani 1 1 d . . .
H91 H 0.1537 0.6957 0.3993 0.047 Uiso 1 1 calc R . .
C92 C 0.2354(2) 0.62957(17) 0.37807(7) 0.0368(7) Uani 1 1 d . . .
H92 H 0.2020 0.6179 0.3582 0.044 Uiso 1 1 calc R . .
C93 C 0.31258(19) 0.59994(14) 0.38221(6) 0.0282(6) Uani 1 1 d . . .
C94 C 0.35941(17) 0.61720(14) 0.41211(6) 0.0239(5) Uani 1 1 d . . .
H94 H 0.4118 0.5966 0.4156 0.029 Uiso 1 1 calc R . .
C95 C 0.3452(2) 0.55083(16) 0.35531(7) 0.0360(7) Uani 1 1 d . . .
H95A H 0.4006 0.5364 0.3624 0.054 Uiso 1 1 calc R . .
H95B H 0.3453 0.5764 0.3333 0.054 Uiso 1 1 calc R . .
H95C H 0.3110 0.5078 0.3528 0.054 Uiso 1 1 calc R . .
C96 C 0.74048(18) 0.75747(14) 0.75857(6) 0.0267(5) Uani 1 1 d . . .
C97 C 0.73355(16) 0.78891(13) 0.79270(6) 0.0226(5) Uani 1 1 d . . .
C98 C 0.75977(15) 0.73595(13) 0.81714(6) 0.0196(4) Uani 1 1 d . . .
C99 C 0.78389(15) 0.67309(13) 0.79911(6) 0.0207(5) Uani 1 1 d . . .
C100 C 0.76954(16) 0.68539(13) 0.76333(6) 0.0216(5) Uani 1 1 d . . .
C101 C 0.75942(14) 0.62563(12) 0.73707(6) 0.0174(4) Uani 1 1 d . . .
C102 C 0.73213(14) 0.55769(12) 0.75641(6) 0.0178(4) Uani 1 1 d . . .
C103 C 0.74725(14) 0.54597(12) 0.79099(6) 0.0182(4) Uani 1 1 d . . .
C104 C 0.79286(14) 0.59931(12) 0.81535(6) 0.0172(4) Uani 1 1 d . . .
C105 C 0.73834(15) 0.59833(13) 0.84634(6) 0.0190(4) Uani 1 1 d . . .
C106 C 0.71532(15) 0.65901(13) 0.86350(6) 0.0196(4) Uani 1 1 d . . .
C107 C 0.74084(15) 0.73678(13) 0.85457(6) 0.0188(4) Uani 1 1 d . . .
C108 C 0.65890(15) 0.77649(13) 0.85651(6) 0.0201(4) Uani 1 1 d . . .
C109 C 0.63011(15) 0.82586(12) 0.83255(6) 0.0192(4) Uani 1 1 d . . .
C110 C 0.67443(14) 0.84857(12) 0.80052(6) 0.0167(4) Uani 1 1 d . . .
C111 C 0.60434(14) 0.84478(12) 0.77274(6) 0.0163(4) Uani 1 1 d . . .
C112 C 0.60956(14) 0.81530(12) 0.74067(6) 0.0156(4) Uani 1 1 d . . .
C113 C 0.68579(14) 0.77919(12) 0.72743(6) 0.0157(4) Uani 1 1 d . . .
C114 C 0.64888(14) 0.71003(12) 0.71136(5) 0.0161(4) Uani 1 1 d . . .
C115 C 0.68137(14) 0.64275(13) 0.71519(6) 0.0171(4) Uani 1 1 d . . .
C116 C 0.62882(15) 0.58075(12) 0.71421(6) 0.0182(4) Uani 1 1 d . . .
C117 C 0.65984(15) 0.52880(12) 0.73939(6) 0.0186(4) Uani 1 1 d . . .
C118 C 0.60652(15) 0.48630(12) 0.75704(6) 0.0207(5) Uani 1 1 d . . .
C119 C 0.62244(16) 0.47370(12) 0.79337(6) 0.0220(5) Uani 1 1 d . . .
C120 C 0.69066(15) 0.50504(12) 0.80980(6) 0.0200(4) Uani 1 1 d . . .
C121 C 0.68538(16) 0.53707(13) 0.84375(6) 0.0207(5) Uani 1 1 d . . .
C122 C 0.61178(17) 0.53653(13) 0.85963(6) 0.0233(5) Uani 1 1 d . . .
C123 C 0.58760(17) 0.60021(14) 0.87755(6) 0.0235(5) Uani 1 1 d . . .
C124 C 0.63795(16) 0.66022(13) 0.87852(6) 0.0217(5) Uani 1 1 d . . .
C125 C 0.60353(16) 0.73202(14) 0.87422(6) 0.0218(5) Uani 1 1 d . . .
C126 C 0.52010(16) 0.74041(14) 0.86896(6) 0.0229(5) Uani 1 1 d . . .
C127 C 0.48946(15) 0.79195(14) 0.84399(6) 0.0221(5) Uani 1 1 d . . .
C128 C 0.54412(15) 0.83210(12) 0.82556(6) 0.0194(4) Uani 1 1 d . . .
C129 C 0.52838(14) 0.84395(12) 0.78914(6) 0.0177(4) Uani 1 1 d . . .
C130 C 0.45880(14) 0.81631(12) 0.77249(6) 0.0186(4) Uani 1 1 d . . .
C131 C 0.46385(14) 0.78456(13) 0.73883(6) 0.0186(4) Uani 1 1 d . . .
C132 C 0.53869(14) 0.78290(12) 0.72393(6) 0.0172(4) Uani 1 1 d . . .
C133 C 0.56287(14) 0.71874(12) 0.70605(5) 0.0171(4) Uani 1 1 d . . .
C134 C 0.51208(15) 0.65896(13) 0.70329(6) 0.0192(4) Uani 1 1 d . . .
C135 C 0.54580(15) 0.58783(13) 0.70745(6) 0.0202(4) Uani 1 1 d . . .
C136 C 0.49043(16) 0.54443(13) 0.72628(7) 0.0231(5) Uani 1 1 d . . .
C137 C 0.52004(16) 0.49483(13) 0.75044(7) 0.0240(5) Uani 1 1 d . . .
C138 C 0.48229(17) 0.48774(13) 0.78318(7) 0.0259(5) Uani 1 1 d . . .
C139 C 0.54550(17) 0.47459(13) 0.80968(7) 0.0246(5) Uani 1 1 d . . .
C140 C 0.54065(17) 0.50541(13) 0.84217(7) 0.0251(5) Uani 1 1 d . . .
C141 C 0.47146(17) 0.55029(15) 0.84952(7) 0.0274(5) Uani 1 1 d . . .
C142 C 0.41038(16) 0.56277(15) 0.82388(7) 0.0288(6) Uani 1 1 d . . .
C143 C 0.41649(16) 0.53110(15) 0.78997(8) 0.0280(5) Uani 1 1 d . . .
C144 C 0.38512(15) 0.58286(15) 0.76470(7) 0.0268(5) Uani 1 1 d . . .
C145 C 0.42162(15) 0.58946(14) 0.73338(7) 0.0255(5) Uani 1 1 d . . .
C146 C 0.43477(15) 0.66039(14) 0.71912(6) 0.0230(5) Uani 1 1 d . . .
C147 C 0.41121(14) 0.72220(14) 0.73652(6) 0.0215(5) Uani 1 1 d . . .
C148 C 0.37343(14) 0.71507(14) 0.76929(7) 0.0238(5) Uani 1 1 d . . .
C149 C 0.36052(15) 0.64684(15) 0.78284(7) 0.0273(5) Uani 1 1 d . . .
C150 C 0.37604(15) 0.63444(15) 0.81964(7) 0.0275(5) Uani 1 1 d . . .
C151 C 0.40431(16) 0.69072(15) 0.84081(7) 0.0267(5) Uani 1 1 d . . .
C152 C 0.41736(15) 0.76164(14) 0.82642(7) 0.0231(5) Uani 1 1 d . . .
C153 C 0.40274(14) 0.77371(14) 0.79153(7) 0.0226(5) Uani 1 1 d . . .
C154 C 0.46808(16) 0.67756(15) 0.86715(7) 0.0260(5) Uani 1 1 d . . .
C155 C 0.50092(17) 0.60881(14) 0.87130(6) 0.0252(5) Uani 1 1 d . . .
C156 C 0.80743(15) 0.76874(13) 0.87901(6) 0.0218(5) Uani 1 1 d . . .
C157 C 0.81463(19) 0.74769(16) 0.91327(7) 0.0297(6) Uani 1 1 d . . .
H157 H 0.7765 0.7151 0.9220 0.036 Uiso 1 1 calc R . .
C158 C 0.8774(2) 0.77407(17) 0.93495(8) 0.0359(7) Uani 1 1 d . . .
H158 H 0.8824 0.7591 0.9583 0.043 Uiso 1 1 calc R . .
C159 C 0.93332(18) 0.82281(17) 0.92232(8) 0.0354(7) Uani 1 1 d . . .
H159 H 0.9771 0.8396 0.9370 0.042 Uiso 1 1 calc R . .
C160 C 0.92516(19) 0.84651(19) 0.88879(9) 0.0387(7) Uani 1 1 d . . .
C161 C 0.86187(18) 0.81914(17) 0.86735(8) 0.0329(6) Uani 1 1 d . . .
H161 H 0.8559 0.8354 0.8442 0.040 Uiso 1 1 calc R . .
C162 C 0.9823(3) 0.9010(3) 0.87511(13) 0.0764(16) Uani 1 1 d . . .
H16A H 0.9515 0.9424 0.8658 0.115 Uiso 1 1 calc R . .
H16B H 1.0124 0.8790 0.8568 0.115 Uiso 1 1 calc R . .
H16C H 1.0202 0.9171 0.8938 0.115 Uiso 1 1 calc R . .
C163 C 0.88129(14) 0.58004(13) 0.82435(6) 0.0194(4) Uani 1 1 d . . .
C164 C 0.91925(17) 0.52185(15) 0.80974(7) 0.0275(5) Uani 1 1 d . . .
H164 H 0.8891 0.4895 0.7951 0.033 Uiso 1 1 calc R . .
C165 C 1.00186(18) 0.51103(17) 0.81669(8) 0.0340(6) Uani 1 1 d . . .
H165 H 1.0278 0.4710 0.8067 0.041 Uiso 1 1 calc R . .
C166 C 1.04674(17) 0.55787(17) 0.83796(8) 0.0333(6) Uani 1 1 d . . .
H166 H 1.1033 0.5506 0.8419 0.040 Uiso 1 1 calc R . .
C167 C 1.00909(18) 0.61561(17) 0.85367(9) 0.0353(6) Uani 1 1 d . . .
C168 C 0.92640(17) 0.62542(15) 0.84666(8) 0.0302(6) Uani 1 1 d . . .
H168 H 0.8999 0.6642 0.8574 0.036 Uiso 1 1 calc R . .
C169 C 1.0553(2) 0.6677(2) 0.87753(13) 0.0610(12) Uani 1 1 d . . .
H16D H 1.0656 0.6450 0.9001 0.092 Uiso 1 1 calc R . .
H16E H 1.0232 0.7116 0.8801 0.092 Uiso 1 1 calc R . .
H16F H 1.1069 0.6801 0.8678 0.092 Uiso 1 1 calc R . .
C170 C 0.83306(14) 0.61189(12) 0.71565(6) 0.0183(4) Uani 1 1 d . . .
C171 C 0.91074(17) 0.61837(17) 0.73086(7) 0.0292(6) Uani 1 1 d . . .
H171 H 0.9184 0.6313 0.7544 0.035 Uiso 1 1 calc R . .
C172 C 0.97703(17) 0.60583(19) 0.71133(8) 0.0359(7) Uani 1 1 d . . .
H172 H 1.0301 0.6108 0.7216 0.043 Uiso 1 1 calc R . .
C173 C 0.96684(17) 0.58611(16) 0.67696(7) 0.0306(6) Uani 1 1 d . . .
H173 H 1.0129 0.5766 0.6641 0.037 Uiso 1 1 calc R . .
C174 C 0.88978(16) 0.58018(14) 0.66120(7) 0.0256(5) Uani 1 1 d . . .
C175 C 0.82326(15) 0.59345(14) 0.68105(6) 0.0221(5) Uani 1 1 d . . .
H175 H 0.7702 0.5898 0.6706 0.027 Uiso 1 1 calc R . .
C176 C 0.87684(19) 0.5614(2) 0.62372(8) 0.0381(7) Uani 1 1 d . . .
H17A H 0.9294 0.5544 0.6137 0.057 Uiso 1 1 calc R . .
H17B H 0.8476 0.6007 0.6116 0.057 Uiso 1 1 calc R . .
H17C H 0.8451 0.5169 0.6213 0.057 Uiso 1 1 calc R . .
C177 C 0.73128(13) 0.82308(12) 0.70116(6) 0.0159(4) Uani 1 1 d . . .
C178 C 0.70122(14) 0.88727(12) 0.68726(6) 0.0178(4) Uani 1 1 d . . .
H178 H 0.6504 0.9051 0.6937 0.021 Uiso 1 1 calc R . .
C179 C 0.74546(15) 0.92555(13) 0.66392(6) 0.0209(5) Uani 1 1 d . . .
H179 H 0.7252 0.9699 0.6548 0.025 Uiso 1 1 calc R . .
C180 C 0.81884(16) 0.89921(14) 0.65399(7) 0.0269(5) Uani 1 1 d . . .
H180 H 0.8486 0.9257 0.6381 0.032 Uiso 1 1 calc R . .
C181 C 0.8493(2) 0.83441(19) 0.66713(12) 0.0510(7) Uani 1 1 d . . .
C182 C 0.80473(16) 0.79716(15) 0.69088(8) 0.0288(6) Uani 1 1 d . . .
H182 H 0.8252 0.7530 0.7002 0.035 Uiso 1 1 calc R . .
C183 C 0.9287(2) 0.80487(19) 0.65677(12) 0.0510(7) Uani 1 1 d . . .
H18A H 0.9385 0.8207 0.6333 0.076 Uiso 1 1 calc R . .
H18B H 0.9273 0.7520 0.6575 0.076 Uiso 1 1 calc R . .
H18C H 0.9723 0.8226 0.6727 0.076 Uiso 1 1 calc R . .
C184 C 0.71329(15) 0.92365(12) 0.80264(7) 0.0207(5) Uani 1 1 d . . .
C185 C 0.7119(2) 0.96642(17) 0.83153(8) 0.0401(8) Uani 1 1 d . . .
H185 H 0.6871 0.9495 0.8514 0.048 Uiso 1 1 calc R . .
C186 C 0.7473(3) 1.0352(2) 0.83142(10) 0.0574(11) Uani 1 1 d . . .
H186 H 0.7456 1.0650 0.8512 0.069 Uiso 1 1 calc R . .
C187 C 0.7844(2) 1.05994(17) 0.80307(9) 0.0420(8) Uani 1 1 d . . .
H187 H 0.8091 1.1062 0.8036 0.050 Uiso 1 1 calc R . .
C188 C 0.78618(16) 1.01829(14) 0.77360(7) 0.0263(5) Uani 1 1 d . . .
C189 C 0.75063(15) 0.95002(13) 0.77390(6) 0.0211(5) Uani 1 1 d . . .
H189 H 0.7519 0.9206 0.7539 0.025 Uiso 1 1 calc R . .
C190 C 0.82405(18) 1.04556(16) 0.74185(8) 0.0350(6) Uani 1 1 d . . .
H19A H 0.8209 1.0984 0.7412 0.053 Uiso 1 1 calc R . .
H19B H 0.7951 1.0255 0.7214 0.053 Uiso 1 1 calc R . .
H19C H 0.8809 1.0306 0.7423 0.053 Uiso 1 1 calc R . .
Cl3 Cl 0.05077(11) 0.61287(9) 0.53219(5) 0.0792(5) Uani 0.80 1 d P A 1
Cl4 Cl -0.06337(9) 0.72282(15) 0.56756(5) 0.1021(7) Uani 0.80 1 d P A 1
C197 C 0.0482(3) 0.70200(18) 0.52062(14) 0.0747(8) Uani 0.70 1 d PG A 1
C198 C -0.0011(3) 0.7516(2) 0.53622(13) 0.0747(8) Uani 0.70 1 d PG A 1
C199 C 0.0020(3) 0.8241(2) 0.52731(13) 0.0747(8) Uani 0.70 1 d PG A 1
H199 H -0.0317 0.8580 0.5380 0.090 Uiso 0.70 1 calc PR A 1
C200 C 0.0543(3) 0.84711(18) 0.50280(13) 0.0747(8) Uani 0.70 1 d PG A 1
H200 H 0.0564 0.8967 0.4967 0.090 Uiso 0.70 1 calc PR A 1
C201 C 0.1036(3) 0.7975(2) 0.48719(12) 0.0747(8) Uani 0.70 1 d PG A 1
H201 H 0.1394 0.8132 0.4704 0.090 Uiso 0.70 1 calc PR A 1
C202 C 0.1005(3) 0.7250(2) 0.49610(13) 0.0747(8) Uani 0.70 1 d PG A 1
H202 H 0.1342 0.6911 0.4854 0.090 Uiso 0.70 1 calc PR A 1
Cl3A Cl 0.1138(7) 0.8233(4) 0.4683(3) 0.160 Uiso 0.20 1 d PD B 2
Cl4A Cl -0.0419(6) 0.8575(4) 0.5077(3) 0.160 Uiso 0.20 1 d PD B 2
C203 C 0.0781(5) 0.7603(3) 0.49745(4) 0.150(5) Uiso 0.30 1 d PGD B 2
C204 C 0.0092(5) 0.7754(3) 0.51503(5) 0.150(5) Uiso 0.30 1 d PGD B 2
C205 C -0.0239(5) 0.7228(3) 0.53547(7) 0.150(5) Uiso 0.30 1 d PGD B 2
H205 H -0.0710 0.7332 0.5475 0.180 Uiso 0.30 1 calc PR B 2
C206 C 0.0118(5) 0.6550(3) 0.53833(6) 0.150(5) Uiso 0.30 1 d PG B 2
H206 H -0.0109 0.6191 0.5523 0.180 Uiso 0.30 1 calc PR B 2
C207 C 0.0807(5) 0.6399(3) 0.52076(5) 0.150(5) Uiso 0.30 1 d PG B 2
H207 H 0.1051 0.5935 0.5227 0.180 Uiso 0.30 1 calc PR B 2
C208 C 0.1138(5) 0.6925(3) 0.50032(4) 0.150(5) Uiso 0.30 1 d PGD B 2
H208 H 0.1609 0.6821 0.4883 0.180 Uiso 0.30 1 calc PR B 2
Cl1 Cl 0.20736(8) 0.89697(5) 0.77854(3) 0.0764(4) Uani 1 1 d G . .
Cl2 Cl 0.18355(7) 0.73671(5) 0.80108(3) 0.0667(3) Uani 1 1 d G . .
C191 C 0.1192(2) 0.8596(4) 0.7808(2) 0.0333(6) Uani 0.45 1 d PG C 1
C192 C 0.0587(3) 0.9104(3) 0.77359(17) 0.0333(6) Uani 0.45 1 d PG C 1
H192 H 0.0727 0.9586 0.7682 0.040 Uiso 0.45 1 calc PR C 1
C193 C -0.0222(3) 0.8905(3) 0.7743(2) 0.0711(11) Uani 0.45 1 d PG C 1
H193 H -0.0635 0.9252 0.7694 0.085 Uiso 0.45 1 calc PR C 1
C194 C -0.0426(3) 0.8199(3) 0.7822(3) 0.0711(11) Uani 0.45 1 d PG C 1
H194 H -0.0979 0.8063 0.7827 0.085 Uiso 0.45 1 calc PR C 1
C195 C 0.0178(5) 0.7692(3) 0.7894(3) 0.0711(11) Uani 0.45 1 d PG C 1
H195 H 0.0038 0.7209 0.7948 0.085 Uiso 0.45 1 calc PR C 1
C196 C 0.0987(4) 0.7890(4) 0.7887(3) 0.0711(11) Uani 0.45 1 d PG C 1
C209 C 0.1027(3) 0.7903(3) 0.78926(18) 0.0333(6) Uani 0.55 1 d PG C 2
C210 C 0.0293(3) 0.7538(2) 0.7880(2) 0.0711(11) Uani 0.55 1 d PG C 2
H210 H 0.0276 0.7043 0.7944 0.085 Uiso 0.55 1 calc PR C 2
C211 C -0.0416(3) 0.7896(2) 0.7775(2) 0.0711(11) Uani 0.55 1 d PG C 2
H211 H -0.0918 0.7646 0.7767 0.085 Uiso 0.55 1 calc PR C 2
C212 C -0.0391(2) 0.8619(3) 0.7682(2) 0.0711(11) Uani 0.55 1 d PG C 2
H212 H -0.0876 0.8864 0.7610 0.085 Uiso 0.55 1 calc PR C 2
C213 C 0.0343(3) 0.8985(2) 0.7694(2) 0.0711(11) Uani 0.55 1 d PG C 2
H213 H 0.0361 0.9480 0.7631 0.085 Uiso 0.55 1 calc PR C 2
C214 C 0.1053(2) 0.8627(3) 0.7800(2) 0.0333(6) Uani 0.55 1 d PG C 2

loop_
_atom_site_aniso_label
_atom_site_aniso_U_11
_atom_site_aniso_U_22
_atom_site_aniso_U_33
_atom_site_aniso_U_23
_atom_site_aniso_U_13
_atom_site_aniso_U_12
C1 0.0445(15) 0.0127(10) 0.0175(11) -0.0015(8) 0.0098(10) 0.0030(10)
C2 0.0311(13) 0.0157(11) 0.0145(10) 0.0044(8) 0.0014(9) 0.0012(9)
C3 0.0275(12) 0.0158(10) 0.0129(9) -0.0018(8) -0.0011(8) -0.0019(8)
C4 0.0468(16) 0.0125(11) 0.0170(11) 0.0002(8) 0.0063(10) -0.0050(10)
C5 0.0340(14) 0.0201(11) 0.0158(10) 0.0034(8) 0.0053(9) -0.0024(10)
C6 0.0225(11) 0.0179(10) 0.0144(10) 0.0024(8) 0.0038(8) 0.0001(8)
C7 0.0259(12) 0.0155(10) 0.0135(9) 0.0030(8) 0.0049(8) -0.0015(8)
C8 0.0264(12) 0.0135(10) 0.0151(10) 0.0019(8) 0.0033(8) -0.0037(8)
C9 0.0277(12) 0.0102(9) 0.0159(10) 0.0007(7) 0.0026(8) -0.0041(8)
C10 0.0299(12) 0.0111(10) 0.0156(10) -0.0026(8) 0.0013(9) -0.0054(8)
C11 0.0287(12) 0.0120(10) 0.0130(9) -0.0029(7) -0.0005(8) -0.0032(8)
C12 0.0266(12) 0.0147(10) 0.0115(9) -0.0017(7) -0.0017(8) -0.0033(8)
C13 0.0251(11) 0.0171(10) 0.0093(9) 0.0005(7) -0.0010(8) -0.0018(8)
C14 0.0231(11) 0.0158(10) 0.0103(9) 0.0028(7) -0.0004(8) 0.0012(8)
C15 0.0218(11) 0.0131(10) 0.0131(9) 0.0039(7) -0.0004(8) 0.0008(8)
C16 0.0232(11) 0.0106(9) 0.0157(10) 0.0027(7) -0.0002(8) 0.0023(8)
C17 0.0212(11) 0.0117(10) 0.0180(10) 0.0004(8) 0.0015(8) 0.0023(8)
C18 0.0210(11) 0.0128(10) 0.0157(10) -0.0002(8) 0.0032(8) 0.0026(8)
C19 0.0223(11) 0.0154(10) 0.0148(9) -0.0004(8) 0.0034(8) 0.0055(8)
C20 0.0218(11) 0.0168(10) 0.0129(9) -0.0007(8) 0.0037(8) 0.0018(8)
C21 0.0286(12) 0.0154(10) 0.0101(9) 0.0005(7) 0.0026(8) 0.0029(8)
C22 0.0296(12) 0.0150(10) 0.0087(9) 0.0028(7) 0.0026(8) 0.0007(8)
C23 0.0314(12) 0.0165(10) 0.0105(9) 0.0046(8) -0.0010(8) 0.0031(9)
C24 0.0335(13) 0.0131(10) 0.0146(10) 0.0035(8) 0.0018(9) 0.0048(9)
C25 0.0314(12) 0.0110(10) 0.0148(10) 0.0019(8) 0.0038(9) 0.0000(8)
C26 0.0336(13) 0.0078(9) 0.0148(10) -0.0001(7) 0.0019(9) -0.0002(8)
C27 0.0332(13) 0.0097(10) 0.0169(10) -0.0009(8) 0.0035(9) 0.0042(8)
C28 0.0342(13) 0.0120(10) 0.0150(10) -0.0026(8) 0.0061(9) 0.0042(9)
C29 0.0318(12) 0.0134(10) 0.0116(9) -0.0036(7) 0.0029(8) 0.0004(8)
C30 0.0288(12) 0.0159(10) 0.0089(9) -0.0005(7) 0.0022(8) 0.0022(8)
C31 0.0269(12) 0.0177(11) 0.0122(9) 0.0010(8) 0.0065(8) 0.0020(9)
C32 0.0253(12) 0.0167(11) 0.0150(10) 0.0032(8) 0.0064(8) -0.0021(8)
C33 0.0235(11) 0.0137(10) 0.0127(9) 0.0045(7) 0.0023(8) -0.0010(8)
C34 0.0232(11) 0.0116(10) 0.0170(10) 0.0044(8) 0.0015(8) 0.0002(8)
C35 0.0261(12) 0.0102(9) 0.0201(10) 0.0019(8) 0.0033(9) -0.0034(8)
C36 0.0266(12) 0.0104(10) 0.0205(11) -0.0014(8) -0.0005(9) -0.0026(8)
C37 0.0254(11) 0.0097(9) 0.0168(10) -0.0015(7) -0.0012(8) 0.0007(8)
C38 0.0266(12) 0.0117(10) 0.0150(10) -0.0031(7) 0.0012(8) 0.0022(8)
C39 0.0290(12) 0.0143(10) 0.0129(9) -0.0055(8) -0.0026(8) -0.0001(8)
C40 0.0293(12) 0.0176(11) 0.0099(9) -0.0020(8) -0.0014(8) 0.0021(9)
C41 0.0274(12) 0.0212(11) 0.0122(9) -0.0012(8) -0.0061(8) 0.0023(9)
C42 0.0272(12) 0.0218(11) 0.0113(9) 0.0024(8) -0.0044(8) 0.0056(9)
C43 0.0260(12) 0.0216(12) 0.0177(10) 0.0037(9) -0.0043(9) 0.0087(9)
C44 0.0308(13) 0.0155(11) 0.0183(10) 0.0033(8) -0.0001(9) 0.0085(9)
C45 0.0289(12) 0.0153(11) 0.0200(11) 0.0026(8) 0.0023(9) 0.0099(9)
C46 0.0245(12) 0.0205(11) 0.0228(11) 0.0015(9) 0.0039(9) 0.0091(9)
C47 0.0247(12) 0.0182(11) 0.0206(11) -0.0016(8) 0.0072(9) 0.0073(9)
C48 0.0230(11) 0.0225(12) 0.0185(10) 0.0006(9) 0.0079(9) 0.0041(9)
C49 0.0196(11) 0.0216(11) 0.0244(11) 0.0023(9) 0.0080(9) 0.0014(9)
C50 0.0172(11) 0.0241(12) 0.0291(12) 0.0023(10) 0.0033(9) 0.0015(9)
C51 0.0183(11) 0.0264(13) 0.0261(12) 0.0028(10) 0.0010(9) 0.0076(9)
C52 0.0211(12) 0.0254(12) 0.0242(12) 0.0013(9) -0.0051(9) 0.0062(9)
C53 0.0197(11) 0.0270(13) 0.0233(11) -0.0013(9) -0.0066(9) 0.0005(9)
C54 0.0252(12) 0.0228(12) 0.0180(10) -0.0031(9) -0.0081(9) -0.0009(9)
C55 0.0262(12) 0.0174(11) 0.0194(11) -0.0056(8) -0.0062(9) -0.0027(9)
C56 0.0235(12) 0.0154(10) 0.0230(11) -0.0033(8) -0.0029(9) -0.0061(8)
C57 0.0198(11) 0.0204(11) 0.0247(12) -0.0009(9) -0.0010(9) -0.0075(9)
C58 0.0160(11) 0.0248(12) 0.0284(12) 0.0017(10) -0.0017(9) -0.0033(9)
C59 0.0202(11) 0.0151(10) 0.0222(11) 0.0035(8) 0.0029(8) -0.0047(8)
C60 0.0208(11) 0.0189(11) 0.0218(11) 0.0045(9) 0.0065(9) -0.0021(8)
C61 0.0232(11) 0.0112(10) 0.0222(11) -0.0002(8) 0.0032(9) -0.0011(8)
C62 0.0310(13) 0.0214(12) 0.0233(12) 0.0026(9) 0.0032(10) -0.0053(10)
C63 0.0336(14) 0.0245(13) 0.0358(15) 0.0043(11) 0.0085(11) -0.0095(11)
C64 0.0288(14) 0.0269(14) 0.0423(16) 0.0008(12) 0.0029(12) -0.0102(11)
C65 0.0310(14) 0.0243(13) 0.0349(14) 0.0001(11) -0.0050(11) -0.0057(10)
C66 0.0318(13) 0.0198(12) 0.0258(12) 0.0021(9) -0.0007(10) -0.0035(10)
C67 0.0461(19) 0.047(2) 0.0427(18) 0.0022(15) -0.0147(15) -0.0137(15)
C68 0.0222(11) 0.0182(11) 0.0199(11) 0.0071(8) 0.0049(9) 0.0035(8)
C69 0.0249(13) 0.0300(14) 0.0345(14) -0.0015(11) 0.0059(11) -0.0005(10)
C70 0.0241(14) 0.0393(17) 0.0511(19) 0.0034(14) 0.0094(13) -0.0024(12)
C71 0.0252(13) 0.0354(15) 0.0433(16) 0.0134(13) 0.0142(12) 0.0086(11)
C72 0.0354(15) 0.0420(17) 0.0265(13) 0.0071(12) 0.0130(11) 0.0083(12)
C73 0.0298(14) 0.0386(15) 0.0204(12) 0.0010(10) 0.0085(10) -0.0021(11)
C74 0.059(2) 0.083(3) 0.0352(18) -0.0114(19) 0.0230(17) 0.002(2)
C75 0.0207(11) 0.0144(10) 0.0152(9) -0.0017(8) -0.0008(8) 0.0026(8)
C76 0.0246(12) 0.0159(11) 0.0258(12) -0.0014(9) 0.0033(9) 0.0010(9)
C77 0.0335(14) 0.0163(11) 0.0291(13) -0.0036(9) 0.0021(10) 0.0064(10)
C78 0.0300(13) 0.0241(13) 0.0297(13) -0.0031(10) 0.0033(10) 0.0109(10)
C79 0.0269(13) 0.0299(14) 0.0360(15) 0.0019(11) 0.0112(11) 0.0057(11)
C80 0.0262(12) 0.0187(11) 0.0312(13) 0.0044(10) 0.0070(10) 0.0048(9)
C81 0.0407(19) 0.047(2) 0.082(3) 0.0152(19) 0.0348(19) 0.0099(15)
C82 0.0196(11) 0.0153(10) 0.0189(10) 0.0069(8) -0.0022(8) -0.0025(8)
C83 0.0240(12) 0.0382(15) 0.0180(11) 0.0086(10) 0.0019(9) -0.0004(10)
C84 0.0282(14) 0.0492(18) 0.0225(12) 0.0141(12) -0.0047(10) -0.0019(12)
C85 0.0283(14) 0.0317(14) 0.0366(15) 0.0157(12) -0.0116(11) -0.0037(11)
C86 0.0235(12) 0.0183(12) 0.0426(15) 0.0031(10) -0.0072(11) -0.0003(9)
C87 0.0277(13) 0.0176(11) 0.0258(12) -0.0013(9) -0.0071(10) 0.0012(9)
C88 0.0314(16) 0.0321(16) 0.070(2) -0.0068(15) -0.0103(15) 0.0097(12)
C89 0.0312(13) 0.0194(11) 0.0135(10) -0.0004(8) -0.0029(9) -0.0052(9)
C90 0.0355(15) 0.0302(14) 0.0223(12) -0.0040(10) -0.0049(10) 0.0007(11)
C91 0.0407(17) 0.0404(17) 0.0340(15) -0.0035(13) -0.0149(13) 0.0031(13)
C92 0.0527(19) 0.0330(15) 0.0229(13) -0.0020(11) -0.0156(12) -0.0045(13)
C93 0.0495(17) 0.0191(12) 0.0151(11) -0.0004(9) -0.0056(10) -0.0075(11)
C94 0.0358(14) 0.0199(11) 0.0154(10) -0.0010(8) -0.0022(9) -0.0046(10)
C95 0.062(2) 0.0277(14) 0.0175(12) -0.0057(10) -0.0052(12) -0.0031(13)
C96 0.0411(15) 0.0208(12) 0.0184(11) 0.0041(9) 0.0027(10) 0.0136(10)
C97 0.0310(13) 0.0144(11) 0.0218(11) -0.0033(8) -0.0038(9) 0.0061(9)
C98 0.0252(12) 0.0176(11) 0.0156(10) -0.0014(8) -0.0017(8) 0.0005(9)
C99 0.0285(12) 0.0176(11) 0.0157(10) 0.0008(8) -0.0013(9) 0.0077(9)
C100 0.0282(12) 0.0184(11) 0.0185(11) -0.0010(8) 0.0030(9) 0.0056(9)
C101 0.0210(11) 0.0158(10) 0.0155(10) -0.0009(8) 0.0038(8) 0.0032(8)
C102 0.0213(11) 0.0143(10) 0.0180(10) -0.0018(8) 0.0039(8) 0.0042(8)
C103 0.0220(11) 0.0136(10) 0.0190(10) -0.0006(8) 0.0014(8) 0.0047(8)
C104 0.0198(11) 0.0153(10) 0.0164(10) 0.0014(8) -0.0004(8) 0.0050(8)
C105 0.0228(11) 0.0198(11) 0.0140(10) 0.0040(8) -0.0022(8) 0.0042(9)
C106 0.0255(12) 0.0209(11) 0.0122(9) 0.0014(8) -0.0018(8) 0.0027(9)
C107 0.0239(11) 0.0177(11) 0.0146(10) -0.0017(8) -0.0023(8) 0.0020(8)
C108 0.0267(12) 0.0193(11) 0.0141(10) -0.0040(8) -0.0009(8) 0.0020(9)
C109 0.0254(12) 0.0150(10) 0.0172(10) -0.0025(8) 0.0009(8) 0.0006(8)
C110 0.0184(10) 0.0126(10) 0.0190(10) -0.0016(8) -0.0004(8) 0.0012(8)
C111 0.0184(10) 0.0111(9) 0.0194(10) 0.0020(8) 0.0016(8) 0.0008(7)
C112 0.0185(10) 0.0114(9) 0.0170(10) 0.0042(7) 0.0024(8) 0.0013(7)
C113 0.0181(10) 0.0137(10) 0.0154(9) 0.0042(8) 0.0030(8) 0.0015(8)
C114 0.0205(11) 0.0157(10) 0.0126(9) 0.0024(7) 0.0053(8) 0.0000(8)
C115 0.0206(11) 0.0189(11) 0.0123(9) 0.0004(8) 0.0053(8) 0.0026(8)
C116 0.0265(12) 0.0156(10) 0.0124(9) -0.0037(8) 0.0015(8) 0.0015(8)
C117 0.0265(12) 0.0121(10) 0.0173(10) -0.0031(8) 0.0026(9) 0.0025(8)
C118 0.0286(12) 0.0101(10) 0.0231(11) -0.0030(8) 0.0008(9) -0.0005(8)
C119 0.0315(13) 0.0100(10) 0.0249(12) 0.0023(8) 0.0040(10) 0.0004(9)
C120 0.0293(12) 0.0114(10) 0.0194(10) 0.0035(8) 0.0026(9) 0.0041(8)
C121 0.0286(12) 0.0161(11) 0.0171(10) 0.0054(8) -0.0001(9) 0.0039(9)
C122 0.0337(13) 0.0185(11) 0.0180(11) 0.0082(9) 0.0045(9) 0.0008(9)
C123 0.0347(14) 0.0232(12) 0.0132(10) 0.0050(9) 0.0075(9) 0.0035(10)
C124 0.0312(13) 0.0227(12) 0.0112(9) 0.0010(8) 0.0020(9) 0.0044(9)
C125 0.0325(13) 0.0220(12) 0.0110(9) -0.0010(8) 0.0032(9) 0.0038(9)
C126 0.0297(13) 0.0252(12) 0.0146(10) -0.0011(9) 0.0093(9) 0.0043(10)
C127 0.0252(12) 0.0223(12) 0.0194(11) -0.0034(9) 0.0076(9) 0.0057(9)
C128 0.0249(12) 0.0150(10) 0.0187(10) -0.0031(8) 0.0036(9) 0.0045(8)
C129 0.0221(11) 0.0114(10) 0.0197(10) 0.0006(8) 0.0032(8) 0.0047(8)
C130 0.0164(10) 0.0167(10) 0.0229(11) 0.0019(8) 0.0014(8) 0.0060(8)
C131 0.0172(10) 0.0180(11) 0.0203(10) 0.0021(8) -0.0020(8) 0.0040(8)
C132 0.0201(11) 0.0155(10) 0.0157(10) 0.0037(8) -0.0016(8) 0.0022(8)
C133 0.0214(11) 0.0183(10) 0.0115(9) 0.0027(8) 0.0008(8) 0.0022(8)
C134 0.0227(11) 0.0212(11) 0.0131(9) -0.0013(8) -0.0039(8) 0.0007(9)
C135 0.0263(12) 0.0183(11) 0.0155(10) -0.0034(8) -0.0026(9) -0.0012(9)
C136 0.0258(12) 0.0181(11) 0.0246(12) -0.0055(9) -0.0049(9) -0.0066(9)
C137 0.0304(13) 0.0143(11) 0.0270(12) -0.0046(9) -0.0011(10) -0.0077(9)
C138 0.0308(13) 0.0141(11) 0.0328(13) 0.0012(9) 0.0037(10) -0.0106(9)
C139 0.0344(14) 0.0122(10) 0.0276(12) 0.0054(9) 0.0047(10) -0.0063(9)
C140 0.0327(13) 0.0173(11) 0.0261(12) 0.0097(9) 0.0080(10) -0.0034(9)
C141 0.0309(13) 0.0248(13) 0.0278(13) 0.0092(10) 0.0134(10) -0.0044(10)
C142 0.0243(13) 0.0278(13) 0.0354(14) 0.0062(11) 0.0121(11) -0.0092(10)
C143 0.0233(12) 0.0224(12) 0.0387(15) 0.0026(10) 0.0041(11) -0.0115(10)
C144 0.0167(11) 0.0259(13) 0.0373(14) -0.0006(11) -0.0017(10) -0.0089(9)
C145 0.0203(12) 0.0247(12) 0.0307(13) -0.0035(10) -0.0067(10) -0.0069(9)
C146 0.0195(11) 0.0254(12) 0.0231(11) -0.0017(9) -0.0072(9) -0.0019(9)
C147 0.0126(10) 0.0254(12) 0.0258(12) 0.0026(9) -0.0035(8) 0.0013(8)
C148 0.0123(10) 0.0280(13) 0.0310(13) 0.0015(10) 0.0010(9) 0.0009(9)
C149 0.0132(11) 0.0315(14) 0.0374(14) 0.0013(11) 0.0036(10) -0.0035(9)
C150 0.0172(11) 0.0319(14) 0.0346(14) 0.0043(11) 0.0119(10) -0.0028(10)
C151 0.0211(12) 0.0326(14) 0.0276(12) 0.0022(10) 0.0137(10) 0.0026(10)
C152 0.0180(11) 0.0251(12) 0.0271(12) -0.0009(9) 0.0099(9) 0.0054(9)
C153 0.0144(10) 0.0247(12) 0.0290(12) 0.0007(10) 0.0040(9) 0.0054(9)
C154 0.0279(13) 0.0301(13) 0.0214(11) 0.0034(10) 0.0139(10) 0.0015(10)
C155 0.0318(13) 0.0263(13) 0.0187(11) 0.0066(9) 0.0133(10) -0.0014(10)
C156 0.0243(12) 0.0205(11) 0.0201(11) -0.0048(9) -0.0046(9) 0.0039(9)
C157 0.0391(15) 0.0300(14) 0.0193(11) -0.0035(10) -0.0053(10) -0.0010(11)
C158 0.0444(17) 0.0383(16) 0.0236(13) -0.0081(11) -0.0119(12) 0.0037(13)
C159 0.0293(14) 0.0372(16) 0.0382(15) -0.0151(13) -0.0110(12) 0.0071(12)
C160 0.0312(15) 0.0412(17) 0.0427(17) -0.0033(14) -0.0083(13) -0.0065(13)
C161 0.0326(15) 0.0363(16) 0.0291(13) 0.0026(11) -0.0057(11) -0.0087(12)
C162 0.063(3) 0.089(4) 0.075(3) 0.015(3) -0.024(2) -0.048(3)
C163 0.0205(11) 0.0194(11) 0.0182(10) 0.0053(8) 0.0003(8) 0.0049(8)
C164 0.0284(13) 0.0280(13) 0.0259(12) -0.0028(10) -0.0001(10) 0.0089(10)
C165 0.0311(14) 0.0400(16) 0.0309(14) -0.0054(12) 0.0005(11) 0.0170(12)
C166 0.0228(13) 0.0416(16) 0.0352(15) 0.0025(12) -0.0016(11) 0.0109(11)
C167 0.0276(14) 0.0324(15) 0.0447(17) -0.0037(13) -0.0080(12) 0.0075(11)
C168 0.0269(13) 0.0259(13) 0.0369(15) -0.0037(11) -0.0056(11) 0.0076(10)
C169 0.0353(18) 0.050(2) 0.094(3) -0.027(2) -0.028(2) 0.0128(16)
C170 0.0216(11) 0.0147(10) 0.0189(10) 0.0009(8) 0.0053(8) 0.0031(8)
C171 0.0252(13) 0.0419(16) 0.0207(12) 0.0011(11) 0.0022(10) 0.0045(11)
C172 0.0200(13) 0.057(2) 0.0310(14) 0.0054(13) 0.0015(11) 0.0043(12)
C173 0.0231(13) 0.0388(16) 0.0310(14) 0.0050(11) 0.0108(10) 0.0075(11)
C174 0.0292(13) 0.0246(12) 0.0239(12) -0.0012(9) 0.0098(10) 0.0040(10)
C175 0.0209(11) 0.0248(12) 0.0211(11) -0.0047(9) 0.0043(9) 0.0005(9)
C176 0.0342(16) 0.0528(19) 0.0282(14) -0.0111(13) 0.0090(12) 0.0074(14)
C177 0.0163(10) 0.0152(10) 0.0162(10) 0.0038(8) 0.0006(8) -0.0015(8)
C178 0.0204(11) 0.0140(10) 0.0190(10) 0.0021(8) 0.0005(8) 0.0015(8)
C179 0.0265(12) 0.0155(11) 0.0207(11) 0.0048(8) 0.0010(9) -0.0018(9)
C180 0.0279(13) 0.0237(12) 0.0300(13) 0.0065(10) 0.0099(10) -0.0062(10)
C181 0.0346(12) 0.0375(12) 0.084(2) 0.0244(13) 0.0335(13) 0.0083(10)
C182 0.0209(12) 0.0221(12) 0.0443(16) 0.0128(11) 0.0101(11) 0.0041(9)
C183 0.0346(12) 0.0375(12) 0.084(2) 0.0244(13) 0.0335(13) 0.0083(10)
C184 0.0201(11) 0.0132(10) 0.0285(12) -0.0026(9) -0.0014(9) 0.0008(8)
C185 0.059(2) 0.0263(14) 0.0359(16) -0.0128(12) 0.0153(14) -0.0151(14)
C186 0.091(3) 0.0321(18) 0.051(2) -0.0245(16) 0.021(2) -0.0241(19)
C187 0.053(2) 0.0222(14) 0.0516(19) -0.0110(13) 0.0066(15) -0.0148(13)
C188 0.0216(12) 0.0200(12) 0.0366(14) 0.0022(10) -0.0056(10) -0.0032(9)
C189 0.0205(11) 0.0175(11) 0.0249(11) -0.0002(9) -0.0026(9) -0.0011(8)
C190 0.0306(15) 0.0293(14) 0.0446(17) 0.0102(12) -0.0023(12) -0.0112(11)
Cl3 0.0846(11) 0.0534(8) 0.1009(12) -0.0121(8) 0.0163(9) -0.0080(7)
Cl4 0.0416(7) 0.188(2) 0.0772(11) -0.0003(12) 0.0086(7) 0.0267(10)
C197 0.085(2) 0.0576(17) 0.082(2) 0.0063(15) 0.0119(16) 0.0135(15)
C198 0.085(2) 0.0576(17) 0.082(2) 0.0063(15) 0.0119(16) 0.0135(15)
C199 0.085(2) 0.0576(17) 0.082(2) 0.0063(15) 0.0119(16) 0.0135(15)
C200 0.085(2) 0.0576(17) 0.082(2) 0.0063(15) 0.0119(16) 0.0135(15)
C201 0.085(2) 0.0576(17) 0.082(2) 0.0063(15) 0.0119(16) 0.0135(15)
C202 0.085(2) 0.0576(17) 0.082(2) 0.0063(15) 0.0119(16) 0.0135(15)
Cl1 0.0907(8) 0.0932(9) 0.0448(5) 0.0039(5) -0.0004(5) -0.0669(7)
Cl2 0.0538(6) 0.0571(6) 0.0900(8) -0.0001(6) 0.0111(5) 0.0168(5)
C191 0.0352(15) 0.0335(14) 0.0324(12) -0.0031(10) 0.0117(12) -0.0033(12)
C192 0.0352(15) 0.0335(14) 0.0324(12) -0.0031(10) 0.0117(12) -0.0033(12)
C193 0.0373(14) 0.040(2) 0.138(3) 0.009(2) 0.0199(17) -0.0062(14)
C194 0.0373(14) 0.040(2) 0.138(3) 0.009(2) 0.0199(17) -0.0062(14)
C195 0.0373(14) 0.040(2) 0.138(3) 0.009(2) 0.0199(17) -0.0062(14)
C196 0.0373(14) 0.040(2) 0.138(3) 0.009(2) 0.0199(17) -0.0062(14)
C209 0.0352(15) 0.0335(14) 0.0324(12) -0.0031(10) 0.0117(12) -0.0033(12)
C210 0.0373(14) 0.040(2) 0.138(3) 0.009(2) 0.0199(17) -0.0062(14)
C211 0.0373(14) 0.040(2) 0.138(3) 0.009(2) 0.0199(17) -0.0062(14)
C212 0.0373(14) 0.040(2) 0.138(3) 0.009(2) 0.0199(17) -0.0062(14)
C213 0.0373(14) 0.040(2) 0.138(3) 0.009(2) 0.0199(17) -0.0062(14)
C214 0.0352(15) 0.0335(14) 0.0324(12) -0.0031(10) 0.0117(12) -0.0033(12)

loop_
_atom_type_symbol
_atom_type_description
_atom_type_scat_dispersion_real
_atom_type_scat_dispersion_imag
_atom_type_scat_source
C C 0.0033 0.0016 'International Tables Vol C Tables 4.2.6.8 and 6.1.1.4'
H H 0.0000 0.0000 'International Tables Vol C Tables 4.2.6.8 and 6.1.1.4'
Cl Cl 0.1484 0.1585 'International Tables Vol C Tables 4.2.6.8 and 6.1.1.4'

loop_
_geom_angle_atom_site_label_1
_geom_angle_atom_site_label_2
_geom_angle_atom_site_label_3
_geom_angle
C5 C1 C2 106.4(2)
C5 C1 C18 122.8(2)
C2 C1 C18 121.8(2)
C3 C2 C1 108.6(2)
C3 C2 C15 124.3(2)
C1 C2 C15 124.2(2)
C2 C3 C4 108.6(2)
C2 C3 C12 124.2(2)
C4 C3 C12 124.0(2)
C5 C4 C3 108.1(2)
C5 C4 C9 124.0(2)
C3 C4 C9 123.4(2)
C4 C5 C1 108.1(2)
C4 C5 C6 124.0(2)
C1 C5 C6 123.7(2)
C5 C6 C68 114.4(2)
C5 C6 C20 107.24(19)
C68 C6 C20 112.65(19)
C5 C6 C7 107.18(19)
C68 C6 C7 113.87(18)
C20 C6 C7 100.36(18)
C8 C7 C22 119.0(2)
C8 C7 C6 124.5(2)
C22 C7 C6 109.55(19)
C7 C8 C25 119.6(2)
C7 C8 C9 124.3(2)
C25 C8 C9 109.65(19)
C4 C9 C61 113.4(2)
C4 C9 C8 107.39(19)
C61 C9 C8 114.87(18)
C4 C9 C10 107.24(19)
C61 C9 C10 112.28(18)
C8 C9 C10 100.64(19)
C11 C10 C26 119.7(2)
C11 C10 C9 124.7(2)
C26 C10 C9 109.59(19)
C10 C11 C29 119.3(2)
C10 C11 C12 124.3(2)
C29 C11 C12 109.63(19)
C3 C12 C89 116.6(2)
C3 C12 C11 106.84(18)
C89 C12 C11 114.78(19)
C3 C12 C13 106.62(18)
C89 C12 C13 109.98(18)
C11 C12 C13 100.54(19)
C14 C13 C30 120.3(2)
C14 C13 C12 124.1(2)
C30 C13 C12 109.56(19)
C13 C14 C33 119.1(2)
C13 C14 C15 123.9(2)
C33 C14 C15 110.01(19)
C2 C15 C82 112.19(19)
C2 C15 C16 106.97(18)
C82 C15 C16 114.28(18)
C2 C15 C14 107.04(18)
C82 C15 C14 115.20(18)
C16 C15 C14 100.14(18)
C17 C16 C34 119.7(2)
C17 C16 C15 124.1(2)
C34 C16 C15 109.83(19)
C16 C17 C37 119.2(2)
C16 C17 C18 125.2(2)
C37 C17 C18 109.68(19)
C1 C18 C75 112.9(2)
C1 C18 C17 108.58(18)
C75 C18 C17 114.61(18)
C1 C18 C19 108.33(19)
C75 C18 C19 111.33(18)
C17 C18 C19 100.20(18)
C20 C19 C38 119.8(2)
C20 C19 C18 124.4(2)
C38 C19 C18 109.69(19)
C19 C20 C21 119.4(2)
C19 C20 C6 124.9(2)
C21 C20 C6 109.81(19)
C40 C21 C20 121.2(2)
C40 C21 C22 120.5(2)
C20 C21 C22 108.4(2)
C23 C22 C7 121.8(2)
C23 C22 C21 119.5(2)
C7 C22 C21 108.8(2)
C22 C23 C24 118.7(2)
C22 C23 C42 120.1(2)
C24 C23 C42 108.2(2)
C25 C24 C23 119.1(2)
C25 C24 C44 120.2(2)
C23 C24 C44 108.0(2)
C24 C25 C8 121.5(2)
C24 C25 C26 119.9(2)
C8 C25 C26 108.5(2)
C27 C26 C10 121.5(2)
C27 C26 C25 120.0(2)
C10 C26 C25 108.7(2)
C26 C27 C28 119.0(2)
C26 C27 C45 120.2(2)
C28 C27 C45 108.1(2)
C29 C28 C27 119.0(2)
C29 C28 C47 119.8(2)
C27 C28 C47 108.3(2)
C28 C29 C11 121.4(2)
C28 C29 C30 120.0(2)
C11 C29 C30 108.8(2)
C31 C30 C13 121.0(2)
C31 C30 C29 120.0(2)
C13 C30 C29 108.6(2)
C30 C31 C32 119.0(2)
C30 C31 C48 120.0(2)
C32 C31 C48 108.5(2)
C33 C32 C31 119.1(2)
C33 C32 C60 120.0(2)
C31 C32 C60 107.9(2)
C32 C33 C14 121.4(2)
C32 C33 C34 120.0(2)
C14 C33 C34 108.5(2)
C35 C34 C16 121.5(2)
C35 C34 C33 119.9(2)
C16 C34 C33 108.7(2)
C34 C35 C36 119.1(2)
C34 C35 C59 120.1(2)
C36 C35 C59 108.2(2)
C37 C36 C35 118.9(2)
C37 C36 C56 120.0(2)
C35 C36 C56 108.2(2)
C36 C37 C17 121.6(2)
C36 C37 C38 119.7(2)
C17 C37 C38 108.3(2)
C39 C38 C19 121.1(2)
C39 C38 C37 120.2(2)
C19 C38 C37 108.8(2)
C38 C39 C40 119.0(2)
C38 C39 C55 119.8(2)
C40 C39 C55 108.4(2)
C21 C40 C39 119.2(2)
C21 C40 C41 119.7(2)
C39 C40 C41 108.2(2)
C42 C41 C54 120.2(2)
C42 C41 C40 120.0(2)
C54 C41 C40 107.7(2)
C41 C42 C23 120.1(2)
C41 C42 C43 119.7(2)
C23 C42 C43 108.2(2)
C52 C43 C44 120.1(2)
C52 C43 C42 120.2(2)
C44 C43 C42 107.6(2)
C45 C44 C43 119.8(2)
C45 C44 C24 120.0(2)
C43 C44 C24 108.0(2)
C44 C45 C46 120.3(2)
C44 C45 C27 119.8(2)
C46 C45 C27 107.7(2)
C51 C46 C47 120.2(2)
C51 C46 C45 119.9(2)
C47 C46 C45 108.1(2)
C48 C47 C46 119.9(2)
C48 C47 C28 120.1(2)
C46 C47 C28 107.7(2)
C47 C48 C31 119.9(2)
C47 C48 C49 120.1(2)
C31 C48 C49 107.7(2)
C50 C49 C60 119.9(2)
C50 C49 C48 120.1(2)
C60 C49 C48 107.7(2)
C49 C50 C58 120.2(2)
C49 C50 C51 119.8(2)
C58 C50 C51 107.7(2)
C46 C51 C52 119.9(2)
C46 C51 C50 119.9(2)
C52 C51 C50 108.2(2)
C43 C52 C51 119.9(2)
C43 C52 C53 119.7(2)
C51 C52 C53 108.0(2)
C54 C53 C52 120.0(2)
C54 C53 C58 119.9(2)
C52 C53 C58 107.8(2)
C53 C54 C41 120.3(2)
C53 C54 C55 120.2(2)
C41 C54 C55 108.1(2)
C56 C55 C39 120.2(2)
C56 C55 C54 120.3(2)
C39 C55 C54 107.6(2)
C55 C56 C57 119.5(2)
C55 C56 C36 120.0(2)
C57 C56 C36 107.9(2)
C58 C57 C56 120.7(2)
C58 C57 C59 119.7(2)
C56 C57 C59 107.9(2)
C57 C58 C50 120.1(2)
C57 C58 C53 119.4(2)
C50 C58 C53 108.3(2)
C60 C59 C35 120.2(2)
C60 C59 C57 119.9(2)
C35 C59 C57 107.7(2)
C59 C60 C32 119.8(2)
C59 C60 C49 120.2(2)
C32 C60 C49 108.2(2)
C66 C61 C62 119.0(2)
C66 C61 C9 118.9(2)
C62 C61 C9 122.1(2)
C61 C62 C63 119.7(2)
C61 C62 H62 120.1
C63 C62 H62 120.2
C64 C63 C62 120.4(3)
C64 C63 H63 119.8
C62 C63 H63 119.8
C63 C64 C65 120.5(3)
C63 C64 H64 119.7
C65 C64 H64 119.7
C66 C65 C64 118.5(3)
C66 C65 C67 120.3(3)
C64 C65 C67 121.2(3)
C65 C66 C61 121.9(2)
C65 C66 H66 119.1
C61 C66 H66 119.1
C65 C67 H67A 109.5
C65 C67 H67B 109.5
H67A C67 H67B 109.5
C65 C67 H67C 109.5
H67A C67 H67C 109.5
H67B C67 H67C 109.5
C69 C68 C73 119.3(2)
C69 C68 C6 120.3(2)
C73 C68 C6 120.4(2)
C70 C69 C68 119.4(3)
C70 C69 H69 120.3
C68 C69 H69 120.3
C71 C70 C69 120.9(3)
C71 C70 H70 119.6
C69 C70 H70 119.6
C70 C71 C72 120.9(3)
C70 C71 H71 119.5
C72 C71 H71 119.5
C71 C72 C73 117.8(3)
C71 C72 C74 121.8(3)
C73 C72 C74 120.3(3)
C68 C73 C72 121.6(3)
C68 C73 H73 119.2
C72 C73 H73 119.2
C72 C74 H74A 109.5
C72 C74 H74B 109.5
H74A C74 H74B 109.5
C72 C74 H74C 109.5
H74A C74 H74C 109.5
H74B C74 H74C 109.5
C80 C75 C76 118.9(2)
C80 C75 C18 119.7(2)
C76 C75 C18 121.5(2)
C77 C76 C75 119.7(2)
C77 C76 H76 120.2
C75 C76 H76 120.2
C78 C77 C76 121.1(2)
C78 C77 H77 119.5
C76 C77 H77 119.5
C77 C78 C79 120.1(2)
C77 C78 H78 119.9
C79 C78 H78 119.9
C78 C79 C80 118.6(3)
C78 C79 C81 121.1(3)
C80 C79 C81 120.2(3)
C75 C80 C79 121.6(2)
C75 C80 H80 119.2
C79 C80 H80 119.2
C79 C81 H81A 109.5
C79 C81 H81B 109.5
H81A C81 H81B 109.5
C79 C81 H81C 109.5
H81A C81 H81C 109.5
H81B C81 H81C 109.5
C83 C82 C87 119.2(2)
C83 C82 C15 121.1(2)
C87 C82 C15 119.6(2)
C82 C83 C84 119.3(3)
C82 C83 H83 120.3
C84 C83 H83 120.3
C85 C84 C83 120.7(3)
C85 C84 H84 119.7
C83 C84 H84 119.7
C84 C85 C86 120.9(2)
C84 C85 H85 119.5
C86 C85 H85 119.5
C85 C86 C87 118.1(3)
C85 C86 C88 120.9(3)
C87 C86 C88 121.0(3)
C86 C87 C82 121.8(2)
C86 C87 H87 119.1
C82 C87 H87 119.1
C86 C88 H88A 109.5
C86 C88 H88B 109.5
H88A C88 H88B 109.5
C86 C88 H88C 109.5
H88A C88 H88C 109.5
H88B C88 H88C 109.5
C90 C89 C94 119.1(2)
C90 C89 C12 121.1(2)
C94 C89 C12 119.7(2)
C89 C90 C91 119.8(3)
C89 C90 H90 120.1
C91 C90 H90 120.1
C92 C91 C90 120.4(3)
C92 C91 H91 119.8
C90 C91 H91 119.8
C91 C92 C93 120.9(3)
C91 C92 H92 119.6
C93 C92 H92 119.6
C92 C93 C94 118.0(3)
C92 C93 C95 121.3(2)
C94 C93 C95 120.8(3)
C89 C94 C93 121.8(3)
C89 C94 H94 119.1
C93 C94 H94 119.1
C93 C95 H95A 109.5
C93 C95 H95B 109.5
H95A C95 H95B 109.5
C93 C95 H95C 109.5
H95A C95 H95C 109.5
H95B C95 H95C 109.5
C100 C96 C97 107.3(2)
C100 C96 C113 122.0(2)
C97 C96 C113 122.9(2)
C98 C97 C96 107.3(2)
C98 C97 C110 123.1(2)
C96 C97 C110 123.8(2)
C97 C98 C99 108.6(2)
C97 C98 C107 124.7(2)
C99 C98 C107 124.2(2)
C100 C99 C98 108.4(2)
C100 C99 C104 124.3(2)
C98 C99 C104 123.8(2)
C99 C100 C96 108.3(2)
C99 C100 C101 123.6(2)
C96 C100 C101 125.1(2)
C100 C101 C170 115.3(2)
C100 C101 C115 106.34(18)
C170 C101 C115 113.62(18)
C100 C101 C102 107.01(18)
C170 C101 C102 113.01(18)
C115 C101 C102 100.25(18)
C103 C102 C117 119.6(2)
C103 C102 C101 124.3(2)
C117 C102 C101 109.70(19)
C102 C103 C120 119.6(2)
C102 C103 C104 124.0(2)
C120 C103 C104 109.7(2)
C99 C104 C163 112.2(2)
C99 C104 C103 106.89(18)
C163 C104 C103 114.97(19)
C99 C104 C105 106.80(18)
C163 C104 C105 114.30(18)
C103 C104 C105 100.68(19)
C106 C105 C121 119.8(2)
C106 C105 C104 124.0(2)
C121 C105 C104 109.6(2)
C105 C106 C124 119.2(2)
C105 C106 C107 124.6(2)
C124 C106 C107 109.7(2)
C98 C107 C156 115.0(2)
C98 C107 C106 106.36(18)
C156 C107 C106 114.58(19)
C98 C107 C108 106.36(19)
C156 C107 C108 112.79(19)
C106 C107 C108 100.42(19)
C109 C108 C125 120.1(2)
C109 C108 C107 123.7(2)
C125 C108 C107 109.5(2)
C108 C109 C128 119.0(2)
C108 C109 C110 124.7(2)
C128 C109 C110 109.6(2)
C97 C110 C184 113.5(2)
C97 C110 C109 107.72(19)
C184 C110 C109 114.96(19)
C97 C110 C111 107.12(18)
C184 C110 C111 112.08(18)
C109 C110 C111 100.44(18)
C112 C111 C129 120.0(2)
C112 C111 C110 125.0(2)
C129 C111 C110 109.31(19)
C111 C112 C132 119.2(2)
C111 C112 C113 124.9(2)
C132 C112 C113 109.20(19)
C96 C113 C177 112.1(2)
C96 C113 C114 107.94(19)
C177 C113 C114 111.67(18)
C96 C113 C112 108.04(18)
C177 C113 C112 115.65(18)
C114 C113 C112 100.58(18)
C115 C114 C133 120.0(2)
C115 C114 C113 124.9(2)
C133 C114 C113 109.46(19)
C114 C115 C116 119.5(2)
C114 C115 C101 124.2(2)
C116 C115 C101 109.70(19)
C135 C116 C115 121.2(2)
C135 C116 C117 120.0(2)
C115 C116 C117 108.8(2)
C118 C117 C102 121.2(2)
C118 C117 C116 120.0(2)
C102 C117 C116 108.6(2)
C117 C118 C119 119.2(2)
C117 C118 C137 119.9(2)
C119 C118 C137 108.4(2)
C120 C119 C118 118.8(2)
C120 C119 C139 120.2(2)
C118 C119 C139 108.0(2)
C119 C120 C103 121.4(2)
C119 C120 C121 119.9(2)
C103 C120 C121 108.7(2)
C122 C121 C105 121.3(2)
C122 C121 C120 119.8(2)
C105 C121 C120 108.6(2)
C121 C122 C123 118.8(2)
C121 C122 C140 120.2(2)
C123 C122 C140 108.3(2)
C124 C123 C122 119.2(2)
C124 C123 C155 120.2(2)
C122 C123 C155 107.9(2)
C123 C124 C106 121.6(2)
C123 C124 C125 119.9(2)
C106 C124 C125 108.7(2)
C126 C125 C108 121.2(2)
C126 C125 C124 119.9(2)
C108 C125 C124 108.9(2)
C125 C126 C127 119.0(2)
C125 C126 C154 120.0(2)
C127 C126 C154 108.4(2)
C128 C127 C126 119.1(2)
C128 C127 C152 120.1(2)
C126 C127 C152 108.1(2)
C127 C128 C109 121.4(2)
C127 C128 C129 119.8(2)
C109 C128 C129 108.7(2)
C130 C129 C111 121.2(2)
C130 C129 C128 120.2(2)
C111 C129 C128 108.8(2)
C129 C130 C131 119.1(2)
C129 C130 C153 120.0(2)
C131 C130 C153 108.2(2)
C132 C131 C130 118.9(2)
C132 C131 C147 120.1(2)
C130 C131 C147 108.5(2)
C131 C132 C112 121.4(2)
C131 C132 C133 119.6(2)
C112 C132 C133 108.7(2)
C134 C133 C114 120.8(2)
C134 C133 C132 120.7(2)
C114 C133 C132 108.8(2)
C133 C134 C135 119.5(2)
C133 C134 C146 119.7(2)
C135 C134 C146 108.4(2)
C116 C135 C134 118.8(2)
C116 C135 C136 119.9(2)
C134 C135 C136 108.3(2)
C137 C136 C135 120.1(2)
C137 C136 C145 120.3(2)
C135 C136 C145 107.6(2)
C136 C137 C118 120.1(2)
C136 C137 C138 120.1(3)
C118 C137 C138 107.6(2)
C143 C138 C139 120.3(3)
C143 C138 C137 119.5(2)
C139 C138 C137 108.1(2)
C140 C139 C138 120.1(2)
C140 C139 C119 119.8(2)
C138 C139 C119 107.9(2)
C139 C140 C122 120.2(2)
C139 C140 C141 119.8(3)
C122 C140 C141 108.0(2)
C142 C141 C155 120.1(3)
C142 C141 C140 119.9(3)
C155 C141 C140 107.5(2)
C141 C142 C150 119.7(3)
C141 C142 C143 119.8(3)
C150 C142 C143 108.2(2)
C138 C143 C144 120.6(3)
C138 C143 C142 120.0(3)
C144 C143 C142 108.0(2)
C145 C144 C143 119.6(3)
C145 C144 C149 120.0(2)
C143 C144 C149 108.1(2)
C144 C145 C146 119.7(2)
C144 C145 C136 119.9(2)
C146 C145 C136 108.2(2)
C147 C146 C145 120.4(2)
C147 C146 C134 119.8(2)
C145 C146 C134 107.5(2)
C146 C147 C131 120.1(2)
C146 C147 C148 119.6(2)
C131 C147 C148 107.7(2)
C149 C148 C153 120.4(2)
C149 C148 C147 119.8(2)
C153 C148 C147 107.9(2)
C148 C149 C144 120.4(2)
C148 C149 C150 119.5(3)
C144 C149 C150 108.1(2)
C151 C150 C142 120.1(3)
C151 C150 C149 119.8(2)
C142 C150 C149 107.6(2)
C150 C151 C152 120.2(2)
C150 C151 C154 119.9(3)
C152 C151 C154 107.9(2)
C153 C152 C151 120.3(2)
C153 C152 C127 119.5(2)
C151 C152 C127 107.7(2)
C152 C153 C130 120.4(2)
C152 C153 C148 119.8(2)
C130 C153 C148 107.7(2)
C155 C154 C126 120.2(2)
C155 C154 C151 120.0(3)
C126 C154 C151 107.9(2)
C154 C155 C141 120.2(3)
C154 C155 C123 119.8(2)
C141 C155 C123 108.3(2)
C157 C156 C161 118.6(2)
C157 C156 C107 120.5(2)
C161 C156 C107 120.8(2)
C156 C157 C158 120.4(3)
C156 C157 H157 119.8
C158 C157 H157 119.8
C157 C158 C159 120.0(3)
C157 C158 H158 120.0
C159 C158 H158 120.0
C160 C159 C158 120.4(3)
C160 C159 H159 119.8
C158 C159 H159 119.8
C159 C160 C161 118.8(3)
C159 C160 C162 121.4(3)
C161 C160 C162 119.9(3)
C156 C161 C160 121.8(3)
C156 C161 H161 119.1
C160 C161 H161 119.1
C160 C162 H16A 109.5
C160 C162 H16B 109.5
H16A C162 H16B 109.5
C160 C162 H16C 109.5
H16A C162 H16C 109.5
H16B C162 H16C 109.5
C164 C163 C168 119.0(2)
C164 C163 C104 122.5(2)
C168 C163 C104 118.3(2)
C163 C164 C165 119.6(3)
C163 C164 H164 120.2
C165 C164 H164 120.2
C166 C165 C164 120.9(3)
C166 C165 H165 119.6
C164 C165 H165 119.6
C165 C166 C167 120.3(3)
C165 C166 H166 119.9
C167 C166 H166 119.9
C168 C167 C166 118.2(3)
C168 C167 C169 119.6(3)
C166 C167 C169 122.3(3)
C167 C168 C163 122.0(3)
C167 C168 H168 119.0
C163 C168 H168 119.0
C167 C169 H16D 109.5
C167 C169 H16E 109.5
H16D C169 H16E 109.5
C167 C169 H16F 109.5
H16D C169 H16F 109.5
H16E C169 H16F 109.5
C175 C170 C171 119.3(2)
C175 C170 C101 120.9(2)
C171 C170 C101 119.9(2)
C172 C171 C170 119.5(3)
C172 C171 H171 120.2
C170 C171 H171 120.2
C173 C172 C171 120.9(3)
C173 C172 H172 119.5
C171 C172 H172 119.5
C172 C173 C174 120.4(2)
C172 C173 H173 119.8
C174 C173 H173 119.8
C173 C174 C175 118.2(2)
C173 C174 C176 121.7(2)
C175 C174 C176 120.1(3)
C170 C175 C174 121.6(2)
C170 C175 H175 119.2
C174 C175 H175 119.2
C174 C176 H17A 109.5
C174 C176 H17B 109.5
H17A C176 H17B 109.5
C174 C176 H17C 109.5
H17A C176 H17C 109.5
H17B C176 H17C 109.5
C182 C177 C178 119.1(2)
C182 C177 C113 118.6(2)
C178 C177 C113 122.4(2)
C177 C178 C179 120.1(2)
C177 C178 H178 120.0
C179 C178 H178 120.0
C180 C179 C178 120.3(2)
C180 C179 H179 119.9
C178 C179 H179 119.9
C179 C180 C181 120.6(2)
C179 C180 H180 119.7
C181 C180 H180 119.7
C180 C181 C182 118.4(3)
C180 C181 C183 121.5(3)
C182 C181 C183 120.0(3)
C177 C182 C181 121.6(2)
C177 C182 H182 119.2
C181 C182 H182 119.2
C181 C183 H18A 109.5
C181 C183 H18B 109.5
H18A C183 H18B 109.5
C181 C183 H18C 109.5
H18A C183 H18C 109.5
H18B C183 H18C 109.5
C185 C184 C189 118.7(2)
C185 C184 C110 122.7(2)
C189 C184 C110 118.5(2)
C184 C185 C186 119.7(3)
C184 C185 H185 120.2
C186 C185 H185 120.2
C187 C186 C185 120.8(3)
C187 C186 H186 119.6
C185 C186 H186 119.6
C186 C187 C188 120.8(3)
C186 C187 H187 119.6
C188 C187 H187 119.6
C187 C188 C189 118.1(3)
C187 C188 C190 121.5(3)
C189 C188 C190 120.4(3)
C188 C189 C184 122.0(2)
C188 C189 H189 119.0
C184 C189 H189 119.0
C188 C190 H19A 109.5
C188 C190 H19B 109.5
H19A C190 H19B 109.5
C188 C190 H19C 109.5
H19A C190 H19C 109.5
H19B C190 H19C 109.5
C198 C197 C202 120.0
C198 C197 Cl3 122.0(3)
C202 C197 Cl3 117.9(3)
C197 C198 C199 120.0
C197 C198 Cl4 119.5(3)
C199 C198 Cl4 120.5(3)
C198 C199 C200 120.0
C198 C199 H199 120.0
C200 C199 H199 120.0
C201 C200 C199 120.0
C201 C200 H200 120.0
C199 C200 H200 120.0
C202 C201 C200 120.0
C202 C201 H201 120.0
C200 C201 H201 120.0
C201 C202 C197 120.0
C201 C202 H202 120.0
C197 C202 H202 120.0
C204 C203 C208 120.0
C204 C203 Cl3A 119.87(6)
C208 C203 Cl3A 119.80(6)
C203 C204 C205 120.0
C203 C204 Cl4A 119.76(6)
C205 C204 Cl4A 119.88(6)
C206 C205 C204 120.0
C206 C205 H205 120.0
C204 C205 H205 120.0
C205 C206 C207 120.0
C205 C206 H206 120.0
C207 C206 H206 120.0
C208 C207 C206 120.0
C208 C207 H207 120.0
C206 C207 H207 120.0
C207 C208 C203 120.0
C207 C208 H208 120.0
C203 C208 H208 120.0
C192 C191 C196 120.0
C192 C191 Cl1 109.9(4)
C196 C191 Cl1 130.1(4)
C191 C192 C193 120.0
C191 C192 H192 120.0
C193 C192 H192 120.0
C194 C193 C192 120.0
C194 C193 H193 120.0
C192 C193 H193 120.0
C193 C194 C195 120.0
C193 C194 H194 120.0
C195 C194 H194 120.0
C194 C195 C196 120.0
C194 C195 H195 120.0
C196 C195 H195 120.0
C195 C196 C191 120.0
C195 C196 Cl2 127.3(4)
C191 C196 Cl2 112.4(5)
C210 C209 C214 120.0
C210 C209 Cl2 113.3(3)
C214 C209 Cl2 126.6(3)
C211 C210 C209 120.0
C211 C210 H210 120.0
C209 C210 H210 120.0
C212 C211 C210 120.0
C212 C211 H211 120.0
C210 C211 H211 120.0
C211 C212 C213 120.0
C211 C212 H212 120.0
C213 C212 H212 120.0
C214 C213 C212 120.0
C214 C213 H213 120.0
C212 C213 H213 120.0
C213 C214 C209 120.0
C213 C214 Cl1 126.8(3)
C209 C214 Cl1 112.8(3)

loop_
_geom_bond_atom_site_label_1
_geom_bond_atom_site_label_2
_geom_bond_distance
C1 C5 1.447(3)
C1 C2 1.466(3)
C1 C18 1.525(3)
C2 C3 1.398(3)
C2 C15 1.511(3)
C3 C4 1.443(3)
C3 C12 1.513(3)
C4 C5 1.427(3)
C4 C9 1.508(3)
C5 C6 1.517(3)
C6 C68 1.533(3)
C6 C20 1.534(3)
C6 C7 1.545(3)
C7 C8 1.378(3)
C7 C22 1.433(3)
C8 C25 1.437(3)
C8 C9 1.537(3)
C9 C61 1.530(3)
C9 C10 1.541(3)
C10 C11 1.378(3)
C10 C26 1.433(3)
C11 C29 1.433(3)
C11 C12 1.536(3)
C12 C89 1.531(3)
C12 C13 1.541(3)
C13 C14 1.376(3)
C13 C30 1.432(3)
C14 C33 1.430(3)
C14 C15 1.542(3)
C15 C82 1.530(3)
C15 C16 1.538(3)
C16 C17 1.378(3)
C16 C34 1.434(3)
C17 C37 1.442(3)
C17 C18 1.537(3)
C18 C75 1.532(3)
C18 C19 1.539(3)
C19 C20 1.371(3)
C19 C38 1.435(3)
C20 C21 1.439(3)
C21 C40 1.390(3)
C21 C22 1.449(3)
C22 C23 1.398(3)
C23 C24 1.438(3)
C23 C42 1.445(4)
C24 C25 1.389(4)
C24 C44 1.452(4)
C25 C26 1.452(3)
C26 C27 1.391(4)
C27 C28 1.438(3)
C27 C45 1.453(4)
C28 C29 1.396(3)
C28 C47 1.451(4)
C29 C30 1.448(3)
C30 C31 1.393(3)
C31 C32 1.438(3)
C31 C48 1.451(3)
C32 C33 1.400(3)
C32 C60 1.449(3)
C33 C34 1.447(3)
C34 C35 1.394(3)
C35 C36 1.439(3)
C35 C59 1.448(3)
C36 C37 1.396(3)
C36 C56 1.448(3)
C37 C38 1.445(3)
C38 C39 1.395(3)
C39 C40 1.436(3)
C39 C55 1.445(4)
C40 C41 1.450(3)
C41 C42 1.394(3)
C41 C54 1.444(4)
C42 C43 1.451(3)
C43 C52 1.399(4)
C43 C44 1.449(4)
C44 C45 1.393(3)
C45 C46 1.451(4)
C46 C51 1.396(4)
C46 C47 1.446(3)
C47 C48 1.391(3)
C48 C49 1.453(4)
C49 C50 1.392(4)
C49 C60 1.452(3)
C50 C58 1.447(4)
C50 C51 1.455(4)
C51 C52 1.448(4)
C52 C53 1.451(4)
C53 C54 1.390(4)
C53 C58 1.455(4)
C54 C55 1.452(3)
C55 C56 1.389(3)
C56 C57 1.447(4)
C57 C58 1.399(4)
C57 C59 1.454(3)
C59 C60 1.393(3)
C61 C66 1.392(4)
C61 C62 1.392(3)
C62 C63 1.397(4)
C62 H62 0.9500
C63 C64 1.382(4)
C63 H63 0.9500
C64 C65 1.397(4)
C64 H64 0.9500
C65 C66 1.382(4)
C65 C67 1.509(4)
C66 H66 0.9500
C67 H67A 0.9800
C67 H67B 0.9800
C67 H67C 0.9800
C68 C69 1.388(4)
C68 C73 1.393(4)
C69 C70 1.387(4)
C69 H69 0.9500
C70 C71 1.380(5)
C70 H70 0.9500
C71 C72 1.389(5)
C71 H71 0.9500
C72 C73 1.398(4)
C72 C74 1.512(5)
C73 H73 0.9500
C74 H74A 0.9800
C74 H74B 0.9800
C74 H74C 0.9800
C75 C80 1.389(3)
C75 C76 1.394(3)
C76 C77 1.393(3)
C76 H76 0.9500
C77 C78 1.374(4)
C77 H77 0.9500
C78 C79 1.395(4)
C78 H78 0.9500
C79 C80 1.396(4)
C79 C81 1.514(4)
C80 H80 0.9500
C81 H81A 0.9800
C81 H81B 0.9800
C81 H81C 0.9800
C82 C83 1.388(3)
C82 C87 1.392(4)
C83 C84 1.399(4)
C83 H83 0.9500
C84 C85 1.375(5)
C84 H84 0.9500
C85 C86 1.389(4)
C85 H85 0.9500
C86 C87 1.391(4)
C86 C88 1.507(4)
C87 H87 0.9500
C88 H88A 0.9800
C88 H88B 0.9800
C88 H88C 0.9800
C89 C90 1.386(4)
C89 C94 1.397(3)
C90 C91 1.397(4)
C90 H90 0.9500
C91 C92 1.387(5)
C91 H91 0.9500
C92 C93 1.392(5)
C92 H92 0.9500
C93 C94 1.399(3)
C93 C95 1.509(4)
C94 H94 0.9500
C95 H95A 0.9800
C95 H95B 0.9800
C95 H95C 0.9800
C96 C100 1.428(3)
C96 C97 1.460(3)
C96 C113 1.526(3)
C97 C98 1.418(3)
C97 C110 1.518(3)
C98 C99 1.428(3)
C98 C107 1.506(3)
C99 C100 1.418(3)
C99 C104 1.510(3)
C100 C101 1.509(3)
C101 C170 1.535(3)
C101 C115 1.540(3)
C101 C102 1.547(3)
C102 C103 1.372(3)
C102 C117 1.438(3)
C103 C120 1.437(3)
C103 C104 1.538(3)
C104 C163 1.528(3)
C104 C105 1.545(3)
C105 C106 1.372(3)
C105 C121 1.434(3)
C106 C124 1.437(4)
C106 C107 1.547(3)
C107 C156 1.534(3)
C107 C108 1.548(3)
C108 C109 1.373(3)
C108 C125 1.436(4)
C109 C128 1.439(3)
C109 C110 1.539(3)
C110 C184 1.533(3)
C110 C111 1.543(3)
C111 C112 1.369(3)
C111 C129 1.441(3)
C112 C132 1.441(3)
C112 C113 1.541(3)
C113 C177 1.535(3)
C113 C114 1.537(3)
C114 C115 1.363(3)
C114 C133 1.436(3)
C115 C116 1.440(3)
C116 C135 1.391(3)
C116 C117 1.447(3)
C117 C118 1.392(3)
C118 C119 1.443(3)
C118 C137 1.449(4)
C119 C120 1.393(4)
C119 C139 1.454(4)
C120 C121 1.455(3)
C121 C122 1.396(4)
C122 C123 1.439(4)
C122 C140 1.446(4)
C123 C124 1.389(4)
C123 C155 1.450(4)
C124 C125 1.453(3)
C125 C126 1.393(4)
C126 C127 1.435(4)
C126 C154 1.448(4)
C127 C128 1.399(3)
C127 C152 1.455(4)
C128 C129 1.443(3)
C129 C130 1.388(3)
C130 C131 1.442(3)
C130 C153 1.452(3)
C131 C132 1.397(3)
C131 C147 1.447(3)
C132 C133 1.445(3)
C133 C134 1.391(3)
C134 C135 1.437(3)
C134 C146 1.451(4)
C135 C136 1.448(4)
C136 C137 1.385(4)
C136 C145 1.451(4)
C137 C138 1.455(4)
C138 C143 1.390(4)
C138 C139 1.448(4)
C139 C140 1.393(4)
C140 C141 1.456(4)
C141 C142 1.400(4)
C141 C155 1.444(4)
C142 C150 1.450(4)
C142 C143 1.453(4)
C143 C144 1.449(4)
C144 C145 1.395(4)
C144 C149 1.450(4)
C145 C146 1.448(4)
C146 C147 1.397(4)
C147 C148 1.457(4)
C148 C149 1.391(4)
C148 C153 1.455(4)
C149 C150 1.458(4)
C150 C151 1.394(4)
C151 C152 1.449(4)
C151 C154 1.450(4)
C152 C153 1.384(4)
C154 C155 1.391(4)
C156 C157 1.387(4)
C156 C161 1.391(4)
C157 C158 1.390(4)
C157 H157 0.9500
C158 C159 1.401(5)
C158 H158 0.9500
C159 C160 1.376(5)
C159 H159 0.9500
C160 C161 1.398(4)
C160 C162 1.500(5)
C161 H161 0.9500
C162 H16A 0.9800
C162 H16B 0.9800
C162 H16C 0.9800
C163 C164 1.386(3)
C163 C168 1.395(4)
C164 C165 1.393(4)
C164 H164 0.9500
C165 C166 1.386(4)
C165 H165 0.9500
C166 C167 1.396(4)
C166 H166 0.9500
C167 C168 1.393(4)
C167 C169 1.516(5)
C168 H168 0.9500
C169 H16D 0.9800
C169 H16E 0.9800
C169 H16F 0.9800
C170 C175 1.390(3)
C170 C171 1.390(4)
C171 C172 1.388(4)
C171 H171 0.9500
C172 C173 1.388(4)
C172 H172 0.9500
C173 C174 1.389(4)
C173 H173 0.9500
C174 C175 1.401(3)
C174 C176 1.503(4)
C175 H175 0.9500
C176 H17A 0.9800
C176 H17B 0.9800
C176 H17C 0.9800
C177 C182 1.386(3)
C177 C178 1.388(3)
C178 C179 1.392(3)
C178 H178 0.9500
C179 C180 1.383(4)
C179 H179 0.9500
C180 C181 1.389(4)
C180 H180 0.9500
C181 C182 1.396(4)
C181 C183 1.499(4)
C182 H182 0.9500
C183 H18A 0.9800
C183 H18B 0.9800
C183 H18C 0.9800
C184 C185 1.377(4)
C184 C189 1.395(4)
C185 C186 1.403(4)
C185 H185 0.9500
C186 C187 1.370(5)
C186 H186 0.9500
C187 C188 1.384(4)
C187 H187 0.9500
C188 C189 1.395(3)
C188 C190 1.503(4)
C189 H189 0.9500
C190 H19A 0.9800
C190 H19B 0.9800
C190 H19C 0.9800
Cl3 C197 1.712(4)
Cl4 C198 1.724(4)
C197 C198 1.3900
C197 C202 1.3900
C198 C199 1.3900
C199 C200 1.3900
C199 H199 0.9500
C200 C201 1.3900
C200 H200 0.9500
C201 C202 1.3900
C201 H201 0.9500
C202 H202 0.9500
Cl3A C203 1.7544
Cl4A C204 1.7550
C203 C204 1.3900
C203 C208 1.3900
C204 C205 1.3900
C205 C206 1.3900
C205 H205 0.9500
C206 C207 1.3900
C206 H206 0.9500
C207 C208 1.3900
C207 H207 0.9500
C208 H208 0.9500
Cl1 C191 1.622(5)
Cl1 C214 1.809(4)
Cl2 C209 1.709(4)
Cl2 C196 1.752(5)
C191 C192 1.3900
C191 C196 1.3900
C192 C193 1.3900
C192 H192 0.9500
C193 C194 1.3900
C193 H193 0.9500
C194 C195 1.3900
C194 H194 0.9500
C195 C196 1.3900
C195 H195 0.9500
C209 C210 1.3900
C209 C214 1.3900
C210 C211 1.3900
C210 H210 0.9500
C211 C212 1.3900
C211 H211 0.9500
C212 C213 1.3900
C212 H212 0.9500
C213 C214 1.3900
C213 H213 0.9500

loop_
_geom_torsion_atom_site_label_1
_geom_torsion_atom_site_label_2
_geom_torsion_atom_site_label_3
_geom_torsion_atom_site_label_4
_geom_torsion
C5 C1 C2 C3 4.2(3)
C18 C1 C2 C3 152.0(2)
C5 C1 C2 C15 -157.2(2)
C18 C1 C2 C15 -9.3(4)
C1 C2 C3 C4 -2.3(3)
C15 C2 C3 C4 159.0(2)
C1 C2 C3 C12 -162.7(2)
C15 C2 C3 C12 -1.3(4)
C2 C3 C4 C5 -0.5(3)
C12 C3 C4 C5 159.9(2)
C2 C3 C4 C9 -157.4(2)
C12 C3 C4 C9 3.0(4)
C3 C4 C5 C1 3.1(3)
C9 C4 C5 C1 159.9(3)
C3 C4 C5 C6 -154.5(2)
C9 C4 C5 C6 2.2(4)
C2 C1 C5 C4 -4.5(3)
C18 C1 C5 C4 -151.9(2)
C2 C1 C5 C6 153.3(2)
C18 C1 C5 C6 5.9(4)
C4 C5 C6 C68 -106.4(3)
C1 C5 C6 C68 99.3(3)
C4 C5 C6 C20 127.9(3)
C1 C5 C6 C20 -26.4(3)
C4 C5 C6 C7 20.9(3)
C1 C5 C6 C7 -133.4(3)
C5 C6 C7 C8 -21.9(3)
C68 C6 C7 C8 105.7(3)
C20 C6 C7 C8 -133.7(2)
C5 C6 C7 C22 128.4(2)
C68 C6 C7 C22 -104.0(2)
C20 C6 C7 C22 16.6(2)
C22 C7 C8 C25 0.7(3)
C6 C7 C8 C25 148.5(2)
C22 C7 C8 C9 -148.1(2)
C6 C7 C8 C9 -0.4(4)
C5 C4 C9 C61 103.9(3)
C3 C4 C9 C61 -102.9(3)
C5 C4 C9 C8 -24.1(3)
C3 C4 C9 C8 129.1(3)
C5 C4 C9 C10 -131.6(3)
C3 C4 C9 C10 21.7(3)
C7 C8 C9 C4 23.4(3)
C25 C8 C9 C4 -128.1(2)
C7 C8 C9 C61 -103.8(3)
C25 C8 C9 C61 104.7(2)
C7 C8 C9 C10 135.4(2)
C25 C8 C9 C10 -16.1(2)
C4 C9 C10 C11 -23.9(3)
C61 C9 C10 C11 101.3(3)
C8 C9 C10 C11 -136.0(2)
C4 C9 C10 C26 128.4(2)
C61 C9 C10 C26 -106.4(2)
C8 C9 C10 C26 16.2(2)
C26 C10 C11 C29 -0.6(3)
C9 C10 C11 C29 149.0(2)
C26 C10 C11 C12 -148.8(2)
C9 C10 C11 C12 0.9(4)
C2 C3 C12 C89 -98.1(3)
C4 C3 C12 C89 104.5(3)
C2 C3 C12 C11 132.0(2)
C4 C3 C12 C11 -25.4(3)
C2 C3 C12 C13 25.1(3)
C4 C3 C12 C13 -132.3(2)
C10 C11 C12 C3 23.7(3)
C29 C11 C12 C3 -127.1(2)
C10 C11 C12 C89 -107.3(3)
C29 C11 C12 C89 102.0(2)
C10 C11 C12 C13 134.8(2)
C29 C11 C12 C13 -16.0(2)
C3 C12 C13 C14 -25.0(3)
C89 C12 C13 C14 102.3(2)
C11 C12 C13 C14 -136.3(2)
C3 C12 C13 C30 127.6(2)
C89 C12 C13 C30 -105.1(2)
C11 C12 C13 C30 16.3(2)
C30 C13 C14 C33 -1.0(3)
C12 C13 C14 C33 148.8(2)
C30 C13 C14 C15 -148.7(2)
C12 C13 C14 C15 1.1(3)
C3 C2 C15 C82 104.3(3)
C1 C2 C15 C82 -97.2(3)
C3 C2 C15 C16 -129.6(2)
C1 C2 C15 C16 28.9(3)
C3 C2 C15 C14 -23.0(3)
C1 C2 C15 C14 135.5(2)
C13 C14 C15 C2 23.0(3)
C33 C14 C15 C2 -127.2(2)
C13 C14 C15 C82 -102.5(2)
C33 C14 C15 C82 107.3(2)
C13 C14 C15 C16 134.4(2)
C33 C14 C15 C16 -15.8(2)
C2 C15 C16 C17 -24.3(3)
C82 C15 C16 C17 100.5(3)
C14 C15 C16 C17 -135.8(2)
C2 C15 C16 C34 127.3(2)
C82 C15 C16 C34 -107.9(2)
C14 C15 C16 C34 15.8(2)
C34 C16 C17 C37 0.6(3)
C15 C16 C17 C37 149.6(2)
C34 C16 C17 C18 -149.3(2)
C15 C16 C17 C18 -0.3(3)
C5 C1 C18 C75 -105.5(3)
C2 C1 C18 C75 112.0(3)
C5 C1 C18 C17 126.3(3)
C2 C1 C18 C17 -16.3(3)
C5 C1 C18 C19 18.3(3)
C2 C1 C18 C19 -124.2(2)
C16 C17 C18 C1 21.4(3)
C37 C17 C18 C1 -130.9(2)
C16 C17 C18 C75 -105.9(3)
C37 C17 C18 C75 101.8(2)
C16 C17 C18 C19 134.8(2)
C37 C17 C18 C19 -17.5(2)
C1 C18 C19 C20 -21.4(3)
C75 C18 C19 C20 103.4(2)
C17 C18 C19 C20 -135.0(2)
C1 C18 C19 C38 130.9(2)
C75 C18 C19 C38 -104.4(2)
C17 C18 C19 C38 17.2(2)
C38 C19 C20 C21 0.2(3)
C18 C19 C20 C21 149.9(2)
C38 C19 C20 C6 -150.0(2)
C18 C19 C20 C6 -0.3(4)
C5 C6 C20 C19 24.0(3)
C68 C6 C20 C19 -102.8(3)
C7 C6 C20 C19 135.8(2)
C5 C6 C20 C21 -128.6(2)
C68 C6 C20 C21 104.6(2)
C7 C6 C20 C21 -16.8(2)
C19 C20 C21 C40 3.1(3)
C6 C20 C21 C40 157.4(2)
C19 C20 C21 C22 -142.8(2)
C6 C20 C21 C22 11.5(2)
C8 C7 C22 C23 -4.0(3)
C6 C7 C22 C23 -156.2(2)
C8 C7 C22 C21 141.3(2)
C6 C7 C22 C21 -10.9(2)
C40 C21 C22 C23 -0.2(3)
C20 C21 C22 C23 145.9(2)
C40 C21 C22 C7 -146.4(2)
C20 C21 C22 C7 -0.3(3)
C7 C22 C23 C24 3.6(3)
C21 C22 C23 C24 -138.1(2)
C7 C22 C23 C42 140.5(2)
C21 C22 C23 C42 -1.2(3)
C22 C23 C24 C25 0.1(3)
C42 C23 C24 C25 -141.5(2)
C22 C23 C24 C44 141.9(2)
C42 C23 C24 C44 0.4(2)
C23 C24 C25 C8 -3.3(3)
C44 C24 C25 C8 -140.5(2)
C23 C24 C25 C26 138.1(2)
C44 C24 C25 C26 1.0(3)
C7 C8 C25 C24 2.9(3)
C9 C8 C25 C24 156.0(2)
C7 C8 C25 C26 -142.3(2)
C9 C8 C25 C26 10.7(3)
C11 C10 C26 C27 -2.8(3)
C9 C10 C26 C27 -156.7(2)
C11 C10 C26 C25 142.9(2)
C9 C10 C26 C25 -10.9(2)
C24 C25 C26 C27 0.5(3)
C8 C25 C26 C27 146.5(2)
C24 C25 C26 C10 -145.8(2)
C8 C25 C26 C10 0.2(3)
C10 C26 C27 C28 3.1(3)
C25 C26 C27 C28 -138.9(2)
C10 C26 C27 C45 140.2(2)
C25 C26 C27 C45 -1.8(3)
C26 C27 C28 C29 0.0(3)
C45 C27 C28 C29 -141.7(2)
C26 C27 C28 C47 141.6(2)
C45 C27 C28 C47 -0.2(3)
C27 C28 C29 C11 -3.5(3)
C47 C28 C29 C11 -140.6(2)
C27 C28 C29 C30 138.6(2)
C47 C28 C29 C30 1.5(3)
C10 C11 C29 C28 3.8(3)
C12 C11 C29 C28 156.2(2)
C10 C11 C29 C30 -142.0(2)
C12 C11 C29 C30 10.4(2)
C14 C13 C30 C31 -2.3(3)
C12 C13 C30 C31 -156.1(2)
C14 C13 C30 C29 142.6(2)
C12 C13 C30 C29 -11.2(2)
C28 C29 C30 C31 -0.5(3)
C11 C29 C30 C31 145.9(2)
C28 C29 C30 C13 -145.8(2)
C11 C29 C30 C13 0.5(2)
C13 C30 C31 C32 2.7(3)
C29 C30 C31 C32 -138.4(2)
C13 C30 C31 C48 140.3(2)
C29 C30 C31 C48 -0.7(3)
C30 C31 C32 C33 0.3(3)
C48 C31 C32 C33 -141.7(2)
C30 C31 C32 C60 141.7(2)
C48 C31 C32 C60 -0.4(3)
C31 C32 C33 C14 -3.7(3)
C60 C32 C33 C14 -140.4(2)
C31 C32 C33 C34 137.8(2)
C60 C32 C33 C34 1.1(3)
C13 C14 C33 C32 4.1(3)
C15 C14 C33 C32 155.9(2)
C13 C14 C33 C34 -141.3(2)
C15 C14 C33 C34 10.5(2)
C17 C16 C34 C35 -3.3(3)
C15 C16 C34 C35 -156.4(2)
C17 C16 C34 C33 142.3(2)
C15 C16 C34 C33 -10.8(2)
C32 C33 C34 C35 0.5(3)
C14 C33 C34 C35 146.4(2)
C32 C33 C34 C16 -145.8(2)
C14 C33 C34 C16 0.1(2)
C16 C34 C35 C36 2.9(3)
C33 C34 C35 C36 -139.0(2)
C16 C34 C35 C59 140.2(2)
C33 C34 C35 C59 -1.7(3)
C34 C35 C36 C37 0.2(3)
C59 C35 C36 C37 -141.7(2)
C34 C35 C36 C56 141.8(2)
C59 C35 C36 C56 -0.1(3)
C35 C36 C37 C17 -2.8(3)
C56 C36 C37 C17 -139.9(2)
C35 C36 C37 C38 138.0(2)
C56 C36 C37 C38 1.0(3)
C16 C17 C37 C36 2.5(3)
C18 C17 C37 C36 156.7(2)
C16 C17 C37 C38 -142.2(2)
C18 C17 C37 C38 11.9(2)
C20 C19 C38 C39 -3.3(3)
C18 C19 C38 C39 -157.0(2)
C20 C19 C38 C37 142.4(2)
C18 C19 C38 C37 -11.3(2)
C36 C37 C38 C39 0.2(3)
C17 C37 C38 C39 145.6(2)
C36 C37 C38 C19 -145.9(2)
C17 C37 C38 C19 -0.4(2)
C19 C38 C39 C40 3.1(3)
C37 C38 C39 C40 -138.8(2)
C19 C38 C39 C55 140.3(2)
C37 C38 C39 C55 -1.5(3)
C20 C21 C40 C39 -3.3(3)
C22 C21 C40 C39 138.5(2)
C20 C21 C40 C41 -140.3(2)
C22 C21 C40 C41 1.6(3)
C38 C39 C40 C21 0.2(3)
C55 C39 C40 C21 -141.4(2)
C38 C39 C40 C41 141.6(2)
C55 C39 C40 C41 0.0(2)
C21 C40 C41 C42 -1.5(3)
C39 C40 C41 C42 -142.7(2)
C21 C40 C41 C54 141.1(2)
C39 C40 C41 C54 -0.1(2)
C54 C41 C42 C23 -137.9(2)
C40 C41 C42 C23 0.1(3)
C54 C41 C42 C43 0.4(3)
C40 C41 C42 C43 138.3(2)
C22 C23 C42 C41 1.3(3)
C24 C23 C42 C41 142.2(2)
C22 C23 C42 C43 -141.2(2)
C24 C23 C42 C43 -0.3(2)
C41 C42 C43 C52 -0.1(3)
C23 C42 C43 C52 142.6(2)
C41 C42 C43 C44 -142.5(2)
C23 C42 C43 C44 0.1(2)
C52 C43 C44 C45 0.0(3)
C42 C43 C44 C45 142.4(2)
C52 C43 C44 C24 -142.3(2)
C42 C43 C44 C24 0.1(2)
C25 C24 C44 C45 -1.2(3)
C23 C24 C44 C45 -142.5(2)
C25 C24 C44 C43 141.0(2)
C23 C24 C44 C43 -0.3(2)
C43 C44 C45 C46 -0.3(3)
C24 C44 C45 C46 137.6(2)
C43 C44 C45 C27 -137.9(2)
C24 C44 C45 C27 -0.1(3)
C26 C27 C45 C44 1.6(3)
C28 C27 C45 C44 142.8(2)
C26 C27 C45 C46 -140.8(2)
C28 C27 C45 C46 0.4(3)
C44 C45 C46 C51 0.4(3)
C27 C45 C46 C51 142.6(2)
C44 C45 C46 C47 -142.7(2)
C27 C45 C46 C47 -0.5(3)
C51 C46 C47 C48 -0.1(4)
C45 C46 C47 C48 142.9(2)
C51 C46 C47 C28 -142.5(2)
C45 C46 C47 C28 0.4(3)
C29 C28 C47 C48 -1.3(3)
C27 C28 C47 C48 -142.5(2)
C29 C28 C47 C46 141.0(2)
C27 C28 C47 C46 -0.2(3)
C46 C47 C48 C31 -137.7(2)
C28 C47 C48 C31 0.2(3)
C46 C47 C48 C49 0.0(3)
C28 C47 C48 C49 137.8(2)
C30 C31 C48 C47 0.9(3)
C32 C31 C48 C47 142.4(2)
C30 C31 C48 C49 -141.5(2)
C32 C31 C48 C49 0.1(3)
C47 C48 C49 C50 0.0(4)
C31 C48 C49 C50 142.2(2)
C47 C48 C49 C60 -142.1(2)
C31 C48 C49 C60 0.2(3)
C60 C49 C50 C58 -0.2(4)
C48 C49 C50 C58 -137.6(2)
C60 C49 C50 C51 137.6(2)
C48 C49 C50 C51 0.1(4)
C47 C46 C51 C52 138.4(2)
C45 C46 C51 C52 -0.3(3)
C47 C46 C51 C50 0.2(4)
C45 C46 C51 C50 -138.5(2)
C49 C50 C51 C46 -0.1(4)
C58 C50 C51 C46 142.2(2)
C49 C50 C51 C52 -142.7(2)
C58 C50 C51 C52 -0.4(3)
C44 C43 C52 C51 0.2(3)
C42 C43 C52 C51 -137.6(2)
C44 C43 C52 C53 137.9(2)
C42 C43 C52 C53 0.1(3)
C46 C51 C52 C43 -0.1(4)
C50 C51 C52 C43 142.5(2)
C46 C51 C52 C53 -142.1(2)
C50 C51 C52 C53 0.5(3)
C43 C52 C53 C54 -0.4(4)
C51 C52 C53 C54 141.7(2)
C43 C52 C53 C58 -142.6(2)
C51 C52 C53 C58 -0.4(3)
C52 C53 C54 C41 0.7(3)
C58 C53 C54 C41 138.3(2)
C52 C53 C54 C55 -138.3(2)
C58 C53 C54 C55 -0.7(4)
C42 C41 C54 C53 -0.7(3)
C40 C41 C54 C53 -143.2(2)
C42 C41 C54 C55 142.7(2)
C40 C41 C54 C55 0.2(3)
C38 C39 C55 C56 1.7(3)
C40 C39 C55 C56 143.0(2)
C38 C39 C55 C54 -141.2(2)
C40 C39 C55 C54 0.1(2)
C53 C54 C55 C56 0.4(4)
C41 C54 C55 C56 -143.1(2)
C53 C54 C55 C39 143.2(2)
C41 C54 C55 C39 -0.2(3)
C39 C55 C56 C57 -137.9(2)
C54 C55 C56 C57 0.3(3)
C39 C55 C56 C36 -0.6(3)
C54 C55 C56 C36 137.6(2)
C37 C36 C56 C55 -0.7(3)
C35 C36 C56 C55 -141.8(2)
C37 C36 C56 C57 141.0(2)
C35 C36 C56 C57 -0.1(3)
C55 C56 C57 C58 -0.6(3)
C36 C56 C57 C58 -142.5(2)
C55 C56 C57 C59 142.2(2)
C36 C56 C57 C59 0.3(3)
C56 C57 C58 C50 138.2(2)
C59 C57 C58 C50 -0.3(4)
C56 C57 C58 C53 0.3(3)
C59 C57 C58 C53 -138.2(2)
C49 C50 C58 C57 0.2(4)
C51 C50 C58 C57 -142.0(2)
C49 C50 C58 C53 142.3(2)
C51 C50 C58 C53 0.1(3)
C54 C53 C58 C57 0.4(4)
C52 C53 C58 C57 142.6(2)
C54 C53 C58 C50 -142.0(2)
C52 C53 C58 C50 0.2(3)
C34 C35 C59 C60 1.3(3)
C36 C35 C59 C60 142.7(2)
C34 C35 C59 C57 -141.1(2)
C36 C35 C59 C57 0.3(3)
C58 C57 C59 C60 0.3(3)
C56 C57 C59 C60 -142.9(2)
C58 C57 C59 C35 142.8(2)
C56 C57 C59 C35 -0.4(3)
C35 C59 C60 C32 0.3(3)
C57 C59 C60 C32 138.2(2)
C35 C59 C60 C49 -138.2(2)
C57 C59 C60 C49 -0.3(3)
C33 C32 C60 C59 -1.5(3)
C31 C32 C60 C59 -142.5(2)
C33 C32 C60 C49 141.4(2)
C31 C32 C60 C49 0.5(3)
C50 C49 C60 C59 0.2(3)
C48 C49 C60 C59 142.4(2)
C50 C49 C60 C32 -142.5(2)
C48 C49 C60 C32 -0.4(3)
C4 C9 C61 C66 58.8(3)
C8 C9 C61 C66 -177.2(2)
C10 C9 C61 C66 -63.0(3)
C4 C9 C61 C62 -121.9(2)
C8 C9 C61 C62 2.1(3)
C10 C9 C61 C62 116.3(3)
C66 C61 C62 C63 -1.3(4)
C9 C61 C62 C63 179.4(2)
C61 C62 C63 C64 -0.4(4)
C62 C63 C64 C65 1.1(5)
C63 C64 C65 C66 -0.1(5)
C63 C64 C65 C67 179.3(3)
C64 C65 C66 C61 -1.6(4)
C67 C65 C66 C61 178.9(3)
C62 C61 C66 C65 2.3(4)
C9 C61 C66 C65 -178.4(2)
C5 C6 C68 C69 40.2(3)
C20 C6 C68 C69 163.0(2)
C7 C6 C68 C69 -83.5(3)
C5 C6 C68 C73 -138.7(2)
C20 C6 C68 C73 -15.9(3)
C7 C6 C68 C73 97.5(3)
C73 C68 C69 C70 1.3(4)
C6 C68 C69 C70 -177.6(3)
C68 C69 C70 C71 0.1(5)
C69 C70 C71 C72 -1.2(5)
C70 C71 C72 C73 0.8(4)
C70 C71 C72 C74 -179.2(3)
C69 C68 C73 C72 -1.8(4)
C6 C68 C73 C72 177.2(3)
C71 C72 C73 C68 0.7(4)
C74 C72 C73 C68 -179.3(3)
C1 C18 C75 C80 49.7(3)
C17 C18 C75 C80 174.7(2)
C19 C18 C75 C80 -72.5(3)
C1 C18 C75 C76 -130.8(2)
C17 C18 C75 C76 -5.7(3)
C19 C18 C75 C76 107.1(2)
C80 C75 C76 C77 -2.1(4)
C18 C75 C76 C77 178.4(2)
C75 C76 C77 C78 1.5(4)
C76 C77 C78 C79 0.5(4)
C77 C78 C79 C80 -1.8(4)
C77 C78 C79 C81 177.9(3)
C76 C75 C80 C79 0.8(4)
C18 C75 C80 C79 -179.7(2)
C78 C79 C80 C75 1.2(4)
C81 C79 C80 C75 -178.5(3)
C2 C15 C82 C83 -110.8(3)
C16 C15 C82 C83 127.2(2)
C14 C15 C82 C83 12.0(3)
C2 C15 C82 C87 65.9(3)
C16 C15 C82 C87 -56.1(3)
C14 C15 C82 C87 -171.3(2)
C87 C82 C83 C84 0.2(4)
C15 C82 C83 C84 177.0(2)
C82 C83 C84 C85 -0.6(4)
C83 C84 C85 C86 0.1(4)
C84 C85 C86 C87 0.6(4)
C84 C85 C86 C88 -180.0(3)
C85 C86 C87 C82 -0.9(4)
C88 C86 C87 C82 179.6(3)
C83 C82 C87 C86 0.5(4)
C15 C82 C87 C86 -176.2(2)
C3 C12 C89 C90 18.9(3)
C11 C12 C89 C90 144.9(2)
C13 C12 C89 C90 -102.6(3)
C3 C12 C89 C94 -165.8(2)
C11 C12 C89 C94 -39.8(3)
C13 C12 C89 C94 72.7(3)
C94 C89 C90 C91 1.3(4)
C12 C89 C90 C91 176.6(3)
C89 C90 C91 C92 -1.4(5)
C90 C91 C92 C93 0.0(5)
C91 C92 C93 C94 1.3(4)
C91 C92 C93 C95 -178.5(3)
C90 C89 C94 C93 0.1(4)
C12 C89 C94 C93 -175.3(2)
C92 C93 C94 C89 -1.4(4)
C95 C93 C94 C89 178.4(2)
C100 C96 C97 C98 1.0(3)
C113 C96 C97 C98 150.8(2)
C100 C96 C97 C110 -152.8(2)
C113 C96 C97 C110 -3.0(4)
C96 C97 C98 C99 0.9(3)
C110 C97 C98 C99 154.9(2)
C96 C97 C98 C107 -161.6(2)
C110 C97 C98 C107 -7.5(4)
C97 C98 C99 C100 -2.5(3)
C107 C98 C99 C100 160.1(2)
C97 C98 C99 C104 -162.1(2)
C107 C98 C99 C104 0.4(4)
C98 C99 C100 C96 3.1(3)
C104 C99 C100 C96 162.6(2)
C98 C99 C100 C101 -157.9(2)
C104 C99 C100 C101 1.6(4)
C97 C96 C100 C99 -2.6(3)
C113 C96 C100 C99 -152.7(2)
C97 C96 C100 C101 158.2(2)
C113 C96 C100 C101 8.0(4)
C99 C100 C101 C170 -103.5(3)
C96 C100 C101 C170 98.6(3)
C99 C100 C101 C115 129.7(2)
C96 C100 C101 C115 -28.3(3)
C99 C100 C101 C102 23.2(3)
C96 C100 C101 C102 -134.7(3)
C100 C101 C102 C103 -24.4(3)
C170 C101 C102 C103 103.6(3)
C115 C101 C102 C103 -135.1(2)
C100 C101 C102 C117 127.2(2)
C170 C101 C102 C117 -104.8(2)
C115 C101 C102 C117 16.4(2)
C117 C102 C103 C120 -0.1(3)
C101 C102 C103 C120 148.9(2)
C117 C102 C103 C104 -148.4(2)
C101 C102 C103 C104 0.6(4)
C100 C99 C104 C163 101.7(3)
C98 C99 C104 C163 -101.8(3)
C100 C99 C104 C103 -25.2(3)
C98 C99 C104 C103 131.3(2)
C100 C99 C104 C105 -132.3(2)
C98 C99 C104 C105 24.2(3)
C102 C103 C104 C99 24.1(3)
C120 C103 C104 C99 -126.9(2)
C102 C103 C104 C163 -101.2(3)
C120 C103 C104 C163 107.8(2)
C102 C103 C104 C105 135.4(2)
C120 C103 C104 C105 -15.6(2)
C99 C104 C105 C106 -24.2(3)
C163 C104 C105 C106 100.5(3)
C103 C104 C105 C106 -135.7(2)
C99 C104 C105 C121 127.1(2)
C163 C104 C105 C121 -108.1(2)
C103 C104 C105 C121 15.7(2)
C121 C105 C106 C124 -0.3(3)
C104 C105 C106 C124 148.4(2)
C121 C105 C106 C107 -149.1(2)
C104 C105 C106 C107 -0.4(4)
C97 C98 C107 C156 -97.0(3)
C99 C98 C107 C156 103.2(3)
C97 C98 C107 C106 135.0(2)
C99 C98 C107 C106 -24.8(3)
C97 C98 C107 C108 28.6(3)
C99 C98 C107 C108 -131.2(2)
C105 C106 C107 C98 24.9(3)
C124 C106 C107 C98 -126.4(2)
C105 C106 C107 C156 -103.3(3)
C124 C106 C107 C156 105.4(2)
C105 C106 C107 C108 135.5(2)
C124 C106 C107 C108 -15.8(2)
C98 C107 C108 C109 -25.0(3)
C156 C107 C108 C109 102.0(3)
C106 C107 C108 C109 -135.6(2)
C98 C107 C108 C125 126.3(2)
C156 C107 C108 C125 -106.7(2)
C106 C107 C108 C125 15.7(2)
C125 C108 C109 C128 0.0(3)
C107 C108 C109 C128 148.4(2)
C125 C108 C109 C110 -148.3(2)
C107 C108 C109 C110 0.2(4)
C98 C97 C110 C184 110.0(3)
C96 C97 C110 C184 -100.2(3)
C98 C97 C110 C109 -18.5(3)
C96 C97 C110 C109 131.3(3)
C98 C97 C110 C111 -125.8(2)
C96 C97 C110 C111 24.0(3)
C108 C109 C110 C97 22.1(3)
C128 C109 C110 C97 -128.6(2)
C108 C109 C110 C184 -105.5(3)
C128 C109 C110 C184 103.8(2)
C108 C109 C110 C111 134.0(2)
C128 C109 C110 C111 -16.7(2)
C97 C110 C111 C112 -23.9(3)
C184 C110 C111 C112 101.2(3)
C109 C110 C111 C112 -136.2(2)
C97 C110 C111 C129 129.3(2)
C184 C110 C111 C129 -105.6(2)
C109 C110 C111 C129 16.9(2)
C129 C111 C112 C132 -0.8(3)
C110 C111 C112 C132 149.7(2)
C129 C111 C112 C113 -148.8(2)
C110 C111 C112 C113 1.8(3)
C100 C96 C113 C177 -105.3(3)
C97 C96 C113 C177 109.1(3)
C100 C96 C113 C114 18.1(3)
C97 C96 C113 C114 -127.4(3)
C100 C96 C113 C112 126.0(3)
C97 C96 C113 C112 -19.5(3)
C111 C112 C113 C96 20.5(3)
C132 C112 C113 C96 -130.2(2)
C111 C112 C113 C177 -106.1(2)
C132 C112 C113 C177 103.2(2)
C111 C112 C113 C114 133.4(2)
C132 C112 C113 C114 -17.2(2)
C96 C113 C114 C115 -23.1(3)
C177 C113 C114 C115 100.6(2)
C112 C113 C114 C115 -136.1(2)
C96 C113 C114 C133 130.4(2)
C177 C113 C114 C133 -105.9(2)
C112 C113 C114 C133 17.3(2)
C133 C114 C115 C116 -0.6(3)
C113 C114 C115 C116 150.2(2)
C133 C114 C115 C101 -149.3(2)
C113 C114 C115 C101 1.6(3)
C100 C101 C115 C114 23.6(3)
C170 C101 C115 C114 -104.3(2)
C102 C101 C115 C114 134.8(2)
C100 C101 C115 C116 -127.7(2)
C170 C101 C115 C116 104.4(2)
C102 C101 C115 C116 -16.4(2)
C114 C115 C116 C135 3.8(3)
C101 C115 C116 C135 156.6(2)
C114 C115 C116 C117 -141.7(2)
C101 C115 C116 C117 11.1(2)
C103 C102 C117 C118 -2.9(3)
C101 C102 C117 C118 -156.0(2)
C103 C102 C117 C116 142.1(2)
C101 C102 C117 C116 -11.0(2)
C135 C116 C117 C118 -0.5(3)
C115 C116 C117 C118 145.5(2)
C135 C116 C117 C102 -146.0(2)
C115 C116 C117 C102 0.0(3)
C102 C117 C118 C119 2.7(3)
C116 C117 C118 C119 -138.5(2)
C102 C117 C118 C137 140.4(2)
C116 C117 C118 C137 -0.8(3)
C117 C118 C119 C120 0.5(3)
C137 C118 C119 C120 -141.6(2)
C117 C118 C119 C139 141.8(2)
C137 C118 C119 C139 -0.2(3)
C118 C119 C120 C103 -3.5(3)
C139 C119 C120 C103 -140.1(2)
C118 C119 C120 C121 138.2(2)
C139 C119 C120 C121 1.6(3)
C102 C103 C120 C119 3.3(3)
C104 C103 C120 C119 155.7(2)
C102 C103 C120 C121 -142.1(2)
C104 C103 C120 C121 10.3(3)
C106 C105 C121 C122 -2.7(3)
C104 C105 C121 C122 -155.5(2)
C106 C105 C121 C120 142.2(2)
C104 C105 C121 C120 -10.6(3)
C119 C120 C121 C122 -0.3(3)
C103 C120 C121 C122 145.7(2)
C119 C120 C121 C105 -145.8(2)
C103 C120 C121 C105 0.2(3)
C105 C121 C122 C123 2.8(3)
C120 C121 C122 C123 -138.3(2)
C105 C121 C122 C140 140.0(2)
C120 C121 C122 C140 -1.1(3)
C121 C122 C123 C124 0.0(4)
C140 C122 C123 C124 -141.7(2)
C121 C122 C123 C155 141.8(2)
C140 C122 C123 C155 0.1(3)
C122 C123 C124 C106 -3.1(4)
C155 C123 C124 C106 -140.2(2)
C122 C123 C124 C125 138.8(2)
C155 C123 C124 C125 1.7(3)
C105 C106 C124 C123 3.2(3)
C107 C106 C124 C123 156.2(2)
C105 C106 C124 C125 -142.4(2)
C107 C106 C124 C125 10.6(3)
C109 C108 C125 C126 -3.4(3)
C107 C108 C125 C126 -156.0(2)
C109 C108 C125 C124 142.0(2)
C107 C108 C125 C124 -10.5(3)
C123 C124 C125 C126 -0.3(3)
C106 C124 C125 C126 146.0(2)
C123 C124 C125 C108 -146.3(2)
C106 C124 C125 C108 0.0(3)
C108 C125 C126 C127 3.3(4)
C124 C125 C126 C127 -138.4(2)
C108 C125 C126 C154 140.6(2)
C124 C125 C126 C154 -1.1(3)
C125 C126 C127 C128 0.2(3)
C154 C126 C127 C128 -141.5(2)
C125 C126 C127 C152 142.1(2)
C154 C126 C127 C152 0.3(3)
C126 C127 C128 C109 -3.7(3)
C152 C127 C128 C109 -141.0(2)
C126 C127 C128 C129 137.8(2)
C152 C127 C128 C129 0.6(3)
C108 C109 C128 C127 3.6(3)
C110 C109 C128 C127 156.3(2)
C108 C109 C128 C129 -141.7(2)
C110 C109 C128 C129 11.0(3)
C112 C111 C129 C130 -2.7(3)
C110 C111 C129 C130 -157.4(2)
C112 C111 C129 C128 143.1(2)
C110 C111 C129 C128 -11.6(2)
C127 C128 C129 C130 0.7(3)
C109 C128 C129 C130 146.7(2)
C127 C128 C129 C111 -145.5(2)
C109 C128 C129 C111 0.4(3)
C111 C129 C130 C131 3.2(3)
C128 C129 C130 C131 -138.8(2)
C111 C129 C130 C153 140.3(2)
C128 C129 C130 C153 -1.7(3)
C129 C130 C131 C132 -0.3(3)
C153 C130 C131 C132 -142.0(2)
C129 C130 C131 C147 141.7(2)
C153 C130 C131 C147 0.1(3)
C130 C131 C132 C112 -3.1(3)
C147 C131 C132 C112 -140.8(2)
C130 C131 C132 C133 138.0(2)
C147 C131 C132 C133 0.4(3)
C111 C112 C132 C131 3.7(3)
C113 C112 C132 C131 156.3(2)
C111 C112 C132 C133 -141.1(2)
C113 C112 C132 C133 11.5(2)
C115 C114 C133 C134 -2.7(3)
C113 C114 C133 C134 -157.7(2)
C115 C114 C133 C132 143.3(2)
C113 C114 C133 C132 -11.7(2)
C131 C132 C133 C134 0.5(3)
C112 C132 C133 C134 146.1(2)
C131 C132 C133 C114 -145.5(2)
C112 C132 C133 C114 0.1(2)
C114 C133 C134 C135 3.0(3)
C132 C133 C134 C135 -139.0(2)
C114 C133 C134 C146 140.8(2)
C132 C133 C134 C146 -1.3(3)
C115 C116 C135 C134 -3.4(3)
C117 C116 C135 C134 138.3(2)
C115 C116 C135 C136 -140.2(2)
C117 C116 C135 C136 1.6(3)
C133 C134 C135 C116 0.1(3)
C146 C134 C135 C116 -142.0(2)
C133 C134 C135 C136 141.3(2)
C146 C134 C135 C136 -0.7(3)
C116 C135 C136 C137 -1.4(3)
C134 C135 C136 C137 -142.1(2)
C116 C135 C136 C145 141.3(2)
C134 C135 C136 C145 0.6(3)
C135 C136 C137 C118 0.2(4)
C145 C136 C137 C118 -137.9(2)
C135 C136 C137 C138 137.9(2)
C145 C136 C137 C138 -0.2(3)
C117 C118 C137 C136 0.9(4)
C119 C118 C137 C136 142.7(2)
C117 C118 C137 C138 -141.5(2)
C119 C118 C137 C138 0.3(3)
C136 C137 C138 C143 0.0(4)
C118 C137 C138 C143 142.4(2)
C136 C137 C138 C139 -142.6(2)
C118 C137 C138 C139 -0.2(3)
C143 C138 C139 C140 0.0(4)
C137 C138 C139 C140 142.3(2)
C143 C138 C139 C119 -142.1(2)
C137 C138 C139 C119 0.1(3)
C120 C119 C139 C140 -1.5(3)
C118 C119 C139 C140 -142.2(2)
C120 C119 C139 C138 140.8(2)
C118 C119 C139 C138 0.0(3)
C138 C139 C140 C122 -137.6(2)
C119 C139 C140 C122 0.1(4)
C138 C139 C140 C141 0.6(3)
C119 C139 C140 C141 138.3(2)
C121 C122 C140 C139 1.2(4)
C123 C122 C140 C139 142.3(2)
C121 C122 C140 C141 -141.4(2)
C123 C122 C140 C141 -0.3(3)
C139 C140 C141 C142 -0.5(4)
C122 C140 C141 C142 142.3(2)
C139 C140 C141 C155 -142.4(2)
C122 C140 C141 C155 0.3(3)
C155 C141 C142 C150 -0.9(4)
C140 C141 C142 C150 -138.1(3)
C155 C141 C142 C143 137.0(3)
C140 C141 C142 C143 -0.2(4)
C139 C138 C143 C144 138.3(3)
C137 C138 C143 C144 0.3(4)
C139 C138 C143 C142 -0.8(4)
C137 C138 C143 C142 -138.8(3)
C141 C142 C143 C138 0.9(4)
C150 C142 C143 C138 143.0(2)
C141 C142 C143 C144 -142.8(2)
C150 C142 C143 C144 -0.6(3)
C138 C143 C144 C145 -0.4(4)
C142 C143 C144 C145 143.0(2)
C138 C143 C144 C149 -142.7(2)
C142 C143 C144 C149 0.7(3)
C143 C144 C145 C146 -137.9(3)
C149 C144 C145 C146 0.0(4)
C143 C144 C145 C136 0.2(4)
C149 C144 C145 C136 138.1(3)
C137 C136 C145 C144 0.1(4)
C135 C136 C145 C144 -142.6(2)
C137 C136 C145 C146 142.4(2)
C135 C136 C145 C146 -0.3(3)
C144 C145 C146 C147 0.0(4)
C136 C145 C146 C147 -142.4(2)
C144 C145 C146 C134 142.2(2)
C136 C145 C146 C134 -0.2(3)
C133 C134 C146 C147 1.1(3)
C135 C134 C146 C147 143.0(2)
C133 C134 C146 C145 -141.4(2)
C135 C134 C146 C145 0.6(3)
C145 C146 C147 C131 137.5(2)
C134 C146 C147 C131 -0.2(4)
C145 C146 C147 C148 0.2(3)
C134 C146 C147 C148 -137.4(2)
C132 C131 C147 C146 -0.6(3)
C130 C131 C147 C146 -142.1(2)
C132 C131 C147 C148 141.2(2)
C130 C131 C147 C148 -0.3(3)
C146 C147 C148 C149 -0.5(4)
C131 C147 C148 C149 -142.5(2)
C146 C147 C148 C153 142.4(2)
C131 C147 C148 C153 0.5(3)
C153 C148 C149 C144 -137.8(3)
C147 C148 C149 C144 0.6(4)
C153 C148 C149 C150 0.4(4)
C147 C148 C149 C150 138.7(2)
C145 C144 C149 C148 -0.3(4)
C143 C144 C149 C148 141.9(2)
C145 C144 C149 C150 -142.7(2)
C143 C144 C149 C150 -0.5(3)
C141 C142 C150 C151 0.6(4)
C143 C142 C150 C151 -141.6(2)
C141 C142 C150 C149 142.5(2)
C143 C142 C150 C149 0.3(3)
C148 C149 C150 C151 -0.6(4)
C144 C149 C150 C151 142.2(2)
C148 C149 C150 C142 -142.6(2)
C144 C149 C150 C142 0.1(3)
C142 C150 C151 C152 138.1(2)
C149 C150 C151 C152 0.7(4)
C142 C150 C151 C154 -0.1(4)
C149 C150 C151 C154 -137.4(3)
C150 C151 C152 C153 -0.8(4)
C154 C151 C152 C153 141.8(2)
C150 C151 C152 C127 -142.5(2)
C154 C151 C152 C127 0.1(3)
C128 C127 C152 C153 -0.9(4)
C126 C127 C152 C153 -142.3(2)
C128 C127 C152 C151 141.1(2)
C126 C127 C152 C151 -0.2(3)
C151 C152 C153 C130 -137.4(2)
C127 C152 C153 C130 0.0(4)
C151 C152 C153 C148 0.6(3)
C127 C152 C153 C148 137.9(2)
C129 C130 C153 C152 1.3(3)
C131 C130 C153 C152 142.6(2)
C129 C130 C153 C148 -141.1(2)
C131 C130 C153 C148 0.2(3)
C149 C148 C153 C152 -0.4(4)
C147 C148 C153 C152 -143.1(2)
C149 C148 C153 C130 142.2(2)
C147 C148 C153 C130 -0.4(3)
C125 C126 C154 C155 1.2(4)
C127 C126 C154 C155 142.5(2)
C125 C126 C154 C151 -141.6(2)
C127 C126 C154 C151 -0.3(3)
C150 C151 C154 C155 -0.1(4)
C152 C151 C154 C155 -142.8(2)
C150 C151 C154 C126 142.8(2)
C152 C151 C154 C126 0.1(3)
C126 C154 C155 C141 -138.6(2)
C151 C154 C155 C141 -0.3(4)
C126 C154 C155 C123 0.2(4)
C151 C154 C155 C123 138.5(2)
C142 C141 C155 C154 0.8(4)
C140 C141 C155 C154 142.7(2)
C142 C141 C155 C123 -142.2(2)
C140 C141 C155 C123 -0.3(3)
C124 C123 C155 C154 -1.7(4)
C122 C123 C155 C154 -143.0(2)
C124 C123 C155 C141 141.4(2)
C122 C123 C155 C141 0.1(3)
C98 C107 C156 C157 -153.7(2)
C106 C107 C156 C157 -29.9(3)
C108 C107 C156 C157 84.1(3)
C98 C107 C156 C161 26.2(3)
C106 C107 C156 C161 149.9(2)
C108 C107 C156 C161 -96.0(3)
C161 C156 C157 C158 -3.0(4)
C107 C156 C157 C158 176.9(3)
C156 C157 C158 C159 0.7(5)
C157 C158 C159 C160 2.0(5)
C158 C159 C160 C161 -2.2(5)
C158 C159 C160 C162 177.5(4)
C157 C156 C161 C160 2.7(4)
C107 C156 C161 C160 -177.1(3)
C159 C160 C161 C156 -0.1(5)
C162 C160 C161 C156 -179.8(4)
C99 C104 C163 C164 -117.9(3)
C103 C104 C163 C164 4.5(3)
C105 C104 C163 C164 120.2(3)
C99 C104 C163 C168 58.3(3)
C103 C104 C163 C168 -179.3(2)
C105 C104 C163 C168 -63.5(3)
C168 C163 C164 C165 -2.0(4)
C104 C163 C164 C165 174.3(2)
C163 C164 C165 C166 -0.2(5)
C164 C165 C166 C167 2.0(5)
C165 C166 C167 C168 -1.5(5)
C165 C166 C167 C169 179.1(4)
C166 C167 C168 C163 -0.7(5)
C169 C167 C168 C163 178.6(3)
C164 C163 C168 C167 2.5(4)
C104 C163 C168 C167 -173.9(3)
C100 C101 C170 C175 -142.9(2)
C115 C101 C170 C175 -19.8(3)
C102 C101 C170 C175 93.5(3)
C100 C101 C170 C171 36.6(3)
C115 C101 C170 C171 159.7(2)
C102 C101 C170 C171 -86.9(3)
C175 C170 C171 C172 -0.5(4)
C101 C170 C171 C172 180.0(3)
C170 C171 C172 C173 -0.7(5)
C171 C172 C173 C174 1.5(5)
C172 C173 C174 C175 -1.0(4)
C172 C173 C174 C176 177.9(3)
C171 C170 C175 C174 0.9(4)
C101 C170 C175 C174 -179.5(2)
C173 C174 C175 C170 -0.2(4)
C176 C174 C175 C170 -179.1(3)
C96 C113 C177 C182 49.0(3)
C114 C113 C177 C182 -72.3(3)
C112 C113 C177 C182 173.5(2)
C96 C113 C177 C178 -131.5(2)
C114 C113 C177 C178 107.2(2)
C112 C113 C177 C178 -7.0(3)
C182 C177 C178 C179 -1.4(4)
C113 C177 C178 C179 179.0(2)
C177 C178 C179 C180 1.2(4)
C178 C179 C180 C181 0.0(4)
C179 C180 C181 C182 -0.9(6)
C179 C180 C181 C183 -179.9(4)
C178 C177 C182 C181 0.5(5)
C113 C177 C182 C181 -179.9(3)
C180 C181 C182 C177 0.6(6)
C183 C181 C182 C177 179.7(4)
C97 C110 C184 C185 -121.9(3)
C109 C110 C184 C185 2.8(4)
C111 C110 C184 C185 116.6(3)
C97 C110 C184 C189 59.0(3)
C109 C110 C184 C189 -176.4(2)
C111 C110 C184 C189 -62.5(3)
C189 C184 C185 C186 0.4(5)
C110 C184 C185 C186 -178.7(3)
C184 C185 C186 C187 -1.0(7)
C185 C186 C187 C188 1.4(7)
C186 C187 C188 C189 -1.2(5)
C186 C187 C188 C190 177.9(4)
C187 C188 C189 C184 0.6(4)
C190 C188 C189 C184 -178.5(2)
C185 C184 C189 C188 -0.2(4)
C110 C184 C189 C188 178.9(2)
C202 C197 C198 C199 0.0
Cl3 C197 C198 C199 176.5(5)
C202 C197 C198 Cl4 -178.0(5)
Cl3 C197 C198 Cl4 -1.4(4)
C197 C198 C199 C200 0.0
Cl4 C198 C199 C200 177.9(5)
C198 C199 C200 C201 0.0
C199 C200 C201 C202 0.0
C200 C201 C202 C197 0.0
C198 C197 C202 C201 0.0
Cl3 C197 C202 C201 -176.7(4)
C208 C203 C204 C205 0.0
Cl3A C203 C204 C205 173.4(6)
C208 C203 C204 Cl4A -173.1(5)
Cl3A C203 C204 Cl4A 0.3(8)
C203 C204 C205 C206 0.0
Cl4A C204 C205 C206 173.1(5)
C204 C205 C206 C207 0.0
C205 C206 C207 C208 0.0
C206 C207 C208 C203 0.0
C204 C203 C208 C207 0.0
Cl3A C203 C208 C207 -173.4(6)
C214 Cl1 C191 C192 -2(6)
C196 C191 C192 C193 0.0
Cl1 C191 C192 C193 -179.5(7)
C191 C192 C193 C194 0.0
C192 C193 C194 C195 0.0
C193 C194 C195 C196 0.0
C194 C195 C196 C191 0.0
C194 C195 C196 Cl2 173.1(10)
C192 C191 C196 C195 0.0
Cl1 C191 C196 C195 179.4(8)
C192 C191 C196 Cl2 -174.0(8)
Cl1 C191 C196 Cl2 5.4(7)
C209 Cl2 C196 C195 -157(18)
C209 Cl2 C196 C191 17(17)
C196 Cl2 C209 C210 14(18)
C196 Cl2 C209 C214 -163(18)
C214 C209 C210 C211 0.0
Cl2 C209 C210 C211 -177.5(5)
C209 C210 C211 C212 0.0
C210 C211 C212 C213 0.0
C211 C212 C213 C214 0.0
C212 C213 C214 C209 0.0
C212 C213 C214 Cl1 172.2(6)
C210 C209 C214 C213 0.0
Cl2 C209 C214 C213 177.1(5)
C210 C209 C214 Cl1 -173.2(5)
Cl2 C209 C214 Cl1 3.9(5)
C191 Cl1 C214 C213 -173(7)
